data_7712018
loop_
_publ_author_name
'Izod, Keith'
'Madlool, Atheer M.'
'Craig, Alex'
'Waddell, Paul G.'

_publ_section_title
;
 Phosphido-borane-supported stannates.
;
_journal_issue 4
_journal_name_full 'Dalton transactions (Cambridge, England : 2003)'
_journal_page_first 947
_journal_page_last 954
_journal_paper_doi 10.1039/d2dt03587a
_journal_volume 52
_journal_year 2023
_chemical_formula_moiety '1(C44 H57 B3 Na O2 P3 Sn)'
_chemical_formula_sum 'C44 H57 B3 Na O2 P3 Sn'
_chemical_formula_weight 884.91
_space_group_crystal_system triclinic
_space_group_IT_number 2
_space_group_name_Hall '-P 1'
_space_group_name_H-M_alt 'P -1'
_atom_sites_solution_hydrogens mixed
_atom_sites_solution_primary dual
_audit_creation_date 2017-05-19
_audit_creation_method
;
Olex2 1.2
(compiled Mar 28 2017 19:34:44 for OlexSys, GUI svn.r5337)
;
_audit_update_record
;
2022-11-04 deposited with the CCDC.	2022-12-21 downloaded from the CCDC.
;
_cell_angle_alpha 113.1030(19)
_cell_angle_beta 93.1405(17)
_cell_angle_gamma 91.4023(16)
_cell_formula_units_Z 4
_cell_length_a 12.1003(2)
_cell_length_b 19.4551(4)
_cell_length_c 21.1123(4)
_cell_measurement_reflns_used 24299
_cell_measurement_temperature 150.0(2)
_cell_measurement_theta_max 28.4530
_cell_measurement_theta_min 3.4880
_cell_volume 4558.92(16)
_computing_cell_refinement 'CrysAlisPro 1.171.38.42b (Rigaku OD, 2015)'
_computing_data_collection 'CrysAlisPro 1.171.38.42b (Rigaku OD, 2015)'
_computing_data_reduction 'CrysAlisPro 1.171.38.42b (Rigaku OD, 2015)'
_computing_molecular_graphics 'Olex2 (Dolomanov et al., 2009)'
_computing_publication_material 'Olex2 (Dolomanov et al., 2009)'
_computing_structure_refinement 'XL (Sheldrick, 2008)'
_computing_structure_solution 'ShelXT (Sheldrick, 2015)'
_diffrn_ambient_environment N~2~
_diffrn_ambient_temperature 150.0(2)
_diffrn_detector 'CCD plate'
_diffrn_detector_area_resol_mean 10.3968
_diffrn_detector_type Atlas
_diffrn_measured_fraction_theta_full 0.998
_diffrn_measured_fraction_theta_max 0.865
_diffrn_measurement_details
;
List of Runs (angles in degrees, time in seconds):

  # Type    Start    End  Width  t~exp~   \w     \q     \k     \f   Frames
#--------------------------------------------------------------------------
  1  \w    -19.00  84.00   1.00   14.00    --   10.16  57.00 -90.00  103
  2  \w    -23.00  89.00   1.00   14.00    --   10.16  77.00 120.00  112
  3  \w    -66.00  37.00   1.00   14.00    --   10.16 -38.00  30.00  103
  4  \w    -69.00  44.00   1.00   14.00    --   10.16 -77.00   0.00  113
  5  \w    -39.00  65.00   1.00   14.00    --   -9.14  57.00-180.00  104
  6  \w    -16.00  62.00   1.00   14.00    --   10.16  38.00  30.00   78
;
_diffrn_measurement_device 'four-circle diffractometer'
_diffrn_measurement_device_type 'Xcalibur, Atlas, Gemini ultra'
_diffrn_measurement_method '\w scans'
_diffrn_orient_matrix_type 'CrysAlisPro convention (1999,Acta A55,543-557)'
_diffrn_orient_matrix_UB_11 0.0406499000
_diffrn_orient_matrix_UB_12 -0.0203947000
_diffrn_orient_matrix_UB_13 0.0096649000
_diffrn_orient_matrix_UB_21 -0.0308538000
_diffrn_orient_matrix_UB_22 0.0014992000
_diffrn_orient_matrix_UB_23 0.0280881000
_diffrn_orient_matrix_UB_31 -0.0291676000
_diffrn_orient_matrix_UB_32 -0.0340125000
_diffrn_orient_matrix_UB_33 -0.0214092000
_diffrn_radiation_monochromator graphite
_diffrn_radiation_probe x-ray
_diffrn_radiation_type MoK\a
_diffrn_radiation_wavelength 0.71073
_diffrn_reflns_av_R_equivalents 0.0451
_diffrn_reflns_av_unetI/netI 0.0574
_diffrn_reflns_Laue_measured_fraction_full 0.998
_diffrn_reflns_Laue_measured_fraction_max 0.865
_diffrn_reflns_limit_h_max 14
_diffrn_reflns_limit_h_min -15
_diffrn_reflns_limit_k_max 25
_diffrn_reflns_limit_k_min -26
_diffrn_reflns_limit_l_max 28
_diffrn_reflns_limit_l_min -28
_diffrn_reflns_number 73117
_diffrn_reflns_point_group_measured_fraction_full 0.998
_diffrn_reflns_point_group_measured_fraction_max 0.865
_diffrn_reflns_theta_full 25.242
_diffrn_reflns_theta_max 28.836
_diffrn_reflns_theta_min 3.226
_diffrn_source 'fine-focus sealed X-ray tube'
_diffrn_source_type 'Enhance (Mo) X-ray Source'
_exptl_absorpt_coefficient_mu 0.709
_exptl_absorpt_correction_T_max 1.00000
_exptl_absorpt_correction_T_min 0.97330
_exptl_absorpt_correction_type multi-scan
_exptl_absorpt_process_details
;
CrysAlisPro 1.171.38.42b (Rigaku Oxford Diffraction, 2015)
Empirical absorption correction using spherical harmonics,
 implemented in SCALE3 ABSPACK scaling algorithm.
;
_exptl_crystal_colour colourless
_exptl_crystal_colour_primary colourless
_exptl_crystal_density_diffrn 1.289
_exptl_crystal_description block
_exptl_crystal_F_000 1832
_exptl_crystal_size_max 0.35
_exptl_crystal_size_mid 0.15
_exptl_crystal_size_min 0.13
_refine_diff_density_max 0.697
_refine_diff_density_min -0.442
_refine_diff_density_rms 0.078
_refine_ls_extinction_method none
_refine_ls_goodness_of_fit_ref 1.011
_refine_ls_hydrogen_treatment mixed
_refine_ls_matrix_type full
_refine_ls_number_parameters 1176
_refine_ls_number_reflns 20675
_refine_ls_number_restraints 1674
_refine_ls_restrained_S_all 0.999
_refine_ls_R_factor_all 0.0659
_refine_ls_R_factor_gt 0.0372
_refine_ls_shift/su_max 0.003
_refine_ls_shift/su_mean 0.000
_refine_ls_structure_factor_coef Fsqd
_refine_ls_weighting_details 'w=1/[\s^2^(Fo^2^)+(0.0299P)^2^+1.3765P] where P=(Fo^2^+2Fc^2^)/3'
_refine_ls_weighting_scheme calc
_refine_ls_wR_factor_gt 0.0700
_refine_ls_wR_factor_ref 0.0798
_reflns_Friedel_coverage 0.000
_reflns_number_gt 15100
_reflns_number_total 20675
_reflns_threshold_expression 'I > 2\s(I)'
_cod_data_source_file d2dt03587a2.cif
_cod_data_source_block kji170030
_cod_depositor_comments 'Adding full bibliography for 7712014--7712020.cif.'
_cod_original_cell_volume 4558.93(17)
_cod_database_code 7712018
_shelx_shelxl_version_number 2014/7
_chemical_oxdiff_formula 'C36 H39 B3 P3 Sn1'
_shelx_space_group_comment
;
The symmetry employed for this shelxl refinement is uniquely defined
by the following loop, which should always be used as a source of
symmetry information in preference to the above space-group names.
They are only intended as comments.
;
_reflns_odcompleteness_completeness 99.78
_reflns_odcompleteness_iscentric 1
_reflns_odcompleteness_theta 25.30
_olex2_refinement_description
;
1. Fixed Uiso
 At 1.2 times of:
  All C(H) groups, All C(H,H) groups
 At 1.5 times of:
  All B(H) groups, All B(H,H) groups, All C(H,H,H) groups, All C(H,H,H,H,H,H,
  H,H,H,H) groups
2. Restrained distances
 O2-C77A \\sim O2-C77B
 with sigma of 0.02
 C78B-C77B \\sim C78A-C77A
 with sigma of 0.02
 O2-C78A \\sim O2-C78B
 with sigma of 0.02
3. Uiso/Uaniso restraints and constraints
O1 \\sim C73A \\sim C74A \\sim C75A \\sim C76A \\sim C73B \\sim C74B \\sim C75B
\\sim C76B: within 2A with sigma of 0.04 and sigma for terminal atoms of 0.08
O3A \\sim C81A \\sim C82A \\sim C83A \\sim C84A \\sim O3B \\sim C81B \\sim C82B
\\sim C83B \\sim C84B \\sim O3C \\sim C81C \\sim C82C \\sim C83C \\sim C84C:
within 2A with sigma of 0.04 and sigma for terminal atoms of 0.08
C77A \\sim C77B \\sim C78A \\sim C78B: within 2A with sigma of 0.04 and sigma
for terminal atoms of 0.08
4. Rigid body (RIGU) restrains
 All non-hydrogen atoms
 with sigma for 1-2 distances of 0.004 and sigma for 1-3 distances of 0.004
5. Same fragment restrains
{O3B, C81B, C82B, C83B, C84B} sigma for 1-2: 0.02, 1-3: 0.02
{O3C, C81C, C82C, C83C, C84C} sigma for 1-2: 0.02, 1-3: 0.02
{O1, C73A, C74A, C75A, C76A} sigma for 1-2: 0.02, 1-3: 0.02
as
{O3A, C81A, C82A, C83A, C84A}
{C73A, C74A, C75A, C76A} sigma for 1-2: 0.02, 1-3: 0.02
as
{C73B, C74B, C75B, C76B}
6. Others
 Fixed Sof: C73A(0.53551) H73A(0.53551) H73B(0.53551) C74A(0.53551)
 H74A(0.53551) H74B(0.53551) C75A(0.53551) H75A(0.53551) H75B(0.53551)
 C76A(0.53551) H76A(0.53551) H76B(0.53551) O3A(0.32528) C81A(0.32528)
 H81A(0.32528) H81B(0.32528) C82A(0.32528) H82A(0.32528) H82B(0.32528)
 C83A(0.32528) H83A(0.32528) H83B(0.32528) C84A(0.32528) H84A(0.32528)
 H84B(0.32528) C73B(0.46449) H73C(0.46449) H73D(0.46449) C74B(0.46449)
 H74C(0.46449) H74D(0.46449) C75B(0.46449) H75C(0.46449) H75D(0.46449)
 C76B(0.46449) H76C(0.46449) H76D(0.46449) C77A(0.79093) H77A(0.79093)
 H77B(0.79093) C78A(0.79093) H78A(0.79093) H78B(0.79093) H78C(0.79093)
 O3B(0.44225) C81B(0.44225) H81C(0.44225) H81D(0.44225) C82B(0.44225)
 H82C(0.44225) H82D(0.44225) C83B(0.44225) H83C(0.44225) H83D(0.44225)
 C84B(0.44225) H84C(0.44225) H84D(0.44225) C77B(0.20907) H77C(0.20907)
 H77D(0.20907) C78B(0.20907) H78D(0.20907) H78E(0.20907) H78F(0.20907)
 O3C(0.23206) C81C(0.23206) H81E(0.23206) H81F(0.23206) C82C(0.23206)
 H82E(0.23206) H82F(0.23206) C83C(0.23206) H83E(0.23206) H83F(0.23206)
 C84C(0.23206) H84E(0.23206) H84F(0.23206)
7.a Secondary CH2 refined with riding coordinates:
 C73A(H73A,H73B), C74A(H74A,H74B), C75A(H75A,H75B), C76A(H76A,H76B), C79(H79A,
 H79B), C85(H85A,H85B), C87(H87A,H87B), C81A(H81A,H81B), C82A(H82A,H82B),
 C83A(H83A,H83B), C84A(H84A,H84B), C73B(H73C,H73D), C74B(H74C,H74D), C75B(H75C,
 H75D), C76B(H76C,H76D), C77A(H77A,H77B), C81B(H81C,H81D), C82B(H82C,H82D),
 C83B(H83C,H83D), C84B(H84C,H84D), C77B(H77C,H77D), C81C(H81E,H81F), C82C(H82E,
 H82F), C83C(H83E,H83F), C84C(H84E,H84F)
7.b Aromatic/amide H refined with riding coordinates:
 C2(H2), C3(H3), C4(H4), C5(H5), C6(H6), C8(H8), C9(H9), C10(H10), C11(H11),
 C12(H12), C14(H14), C15(H15), C16(H16), C17(H17), C18(H18), C20(H20), C21(H21),
  C22(H22), C23(H23), C24(H24), C26(H26), C27(H27), C28(H28), C29(H29),
 C30(H30), C32(H32), C33(H33), C34(H34), C35(H35), C36(H36), C38(H38), C39(H39),
  C40(H40), C41(H41), C42(H42), C44(H44), C45(H45), C46(H46), C47(H47),
 C48(H48), C50(H50), C51(H51), C52(H52), C53(H53), C54(H54), C56(H56), C57(H57),
  C58(H58), C59(H59), C60(H60), C62(H62), C63(H63), C64(H64), C65(H65),
 C66(H66), C68(H68), C69(H69), C70(H70), C71(H71), C72(H72)
7.c Idealised Me refined as rotating group:
 C80(H80A,H80B,H80C), C86(H86A,H86B,H86C), C88(H88A,H88B,H88C), C78A(H78A,H78B,
 H78C), C78B(H78D,H78E,H78F)
;
_olex2_submission_special_instructions 'No special instructions were received'
_oxdiff_exptl_absorpt_empirical_details
;
Empirical correction (ABSPACK) includes:
- Absorption correction using spherical harmonics
- Frame scaling
;
_oxdiff_exptl_absorpt_empirical_full_max 1.050
_oxdiff_exptl_absorpt_empirical_full_min 0.977

loop_
_space_group_symop_operation_xyz
'x, y, z'
'-x, -y, -z'

loop_
_atom_site_label
_atom_site_type_symbol
_atom_site_fract_x
_atom_site_fract_y
_atom_site_fract_z
_atom_site_U_iso_or_equiv
_atom_site_adp_type
_atom_site_occupancy
_atom_site_site_symmetry_order
_atom_site_calc_flag
_atom_site_refinement_flags_posn
_atom_site_refinement_flags_adp
_atom_site_refinement_flags_occupancy
_atom_site_disorder_assembly
_atom_site_disorder_group
Sn01 Sn 0.46904(2) 0.62026(2) 0.95535(2) 0.02157(5) Uani 1 1 d . U . . .
Sn02 Sn 1.01876(2) 0.87830(2) 0.52016(2) 0.02217(5) Uani 1 1 d . U . . .
P1 P 0.57002(6) 0.73570(3) 1.05658(3) 0.02335(15) Uani 1 1 d . U . . .
P2 P 0.63260(6) 0.59762(4) 0.87522(4) 0.03124(17) Uani 1 1 d . U . . .
P3 P 0.35539(6) 0.69863(4) 0.90031(3) 0.02689(16) Uani 1 1 d . U . . .
P4 P 0.89924(6) 0.91745(3) 0.62903(3) 0.02383(15) Uani 1 1 d . U . . .
P5 P 0.88574(6) 0.76532(4) 0.43560(3) 0.02638(15) Uani 1 1 d . U . . .
P6 P 1.14975(6) 0.79629(4) 0.56242(3) 0.02628(15) Uani 1 1 d . U . . .
Na1 Na 0.64914(10) 0.83031(6) 0.91652(6) 0.0383(3) Uani 1 1 d . U . . .
B1 B 0.6451(3) 0.82318(19) 1.05162(19) 0.0373(8) Uani 1 1 d . U . . .
H1A H 0.709(3) 0.8027(17) 1.0149(16) 0.056 Uiso 1 1 d R . . . .
H1B H 0.579(3) 0.8543(17) 1.0369(15) 0.056 Uiso 1 1 d R . . . .
B2 B 0.7073(4) 0.6736(2) 0.8528(3) 0.0588(12) Uani 1 1 d . U . . .
H2A H 0.756(3) 0.713(2) 0.903(2) 0.088 Uiso 1 1 d R . . . .
H2B H 0.637(3) 0.702(2) 0.8342(19) 0.088 Uiso 1 1 d R . . . .
B3 B 0.4093(3) 0.78797(19) 0.8892(2) 0.0401(8) Uani 1 1 d . U . . .
H3A H 0.453(3) 0.8268(17) 0.9395(16) 0.060 Uiso 1 1 d R . . . .
H3B H 0.466(3) 0.7679(17) 0.8465(16) 0.060 Uiso 1 1 d R . . . .
Na2 Na 0.83879(10) 0.68516(6) 0.58611(6) 0.0423(3) Uani 1 1 d . U . . .
B4 B 0.8432(3) 0.84478(18) 0.66277(17) 0.0342(7) Uani 1 1 d . U . . .
H4A H 0.784(3) 0.8071(16) 0.6182(15) 0.051 Uiso 1 1 d R . . . .
H4B H 0.919(3) 0.8149(16) 0.6721(14) 0.051 Uiso 1 1 d R . . . .
B5 B 0.8011(3) 0.6895(2) 0.45404(19) 0.0394(8) Uani 1 1 d . U . . .
H5A H 0.864(3) 0.6597(17) 0.4718(16) 0.059 Uiso 1 1 d R . . . .
H5B H 0.743(3) 0.7199(17) 0.4943(16) 0.059 Uiso 1 1 d R . . . .
B6 B 1.1066(3) 0.69706(18) 0.5579(2) 0.0395(8) Uani 1 1 d . U . . .
H6A H 1.036(3) 0.7042(17) 0.5926(16) 0.059 Uiso 1 1 d R . . . .
O1 O 0.83837(18) 0.86096(13) 0.91484(12) 0.0518(6) Uani 1 1 d D U . . .
C73A C 0.8892(8) 0.8993(6) 0.8756(6) 0.052(2) Uani 0.5355 1 d D U P A 2
H73A H 0.8668 0.8729 0.8258 0.062 Uiso 0.5355 1 calc R . P A 2
H73B H 0.8647 0.9512 0.8912 0.062 Uiso 0.5355 1 calc R . P A 2
C74A C 1.0092(8) 0.8998(8) 0.8872(6) 0.089(4) Uani 0.5355 1 d D U P A 2
H74A H 1.0419 0.8669 0.8444 0.107 Uiso 0.5355 1 calc R . P A 2
H74B H 1.0422 0.9512 0.9013 0.107 Uiso 0.5355 1 calc R . P A 2
C75A C 1.0309(6) 0.8733(6) 0.9408(5) 0.073(3) Uani 0.5355 1 d D U P A 2
H75A H 1.0489 0.9156 0.9857 0.088 Uiso 0.5355 1 calc R . P A 2
H75B H 1.0938 0.8398 0.9304 0.088 Uiso 0.5355 1 calc R . P A 2
C76A C 0.9258(9) 0.8312(11) 0.9428(8) 0.066(4) Uani 0.5355 1 d D U P A 2
H76A H 0.9305 0.7770 0.9149 0.080 Uiso 0.5355 1 calc R . P A 2
H76B H 0.9130 0.8383 0.9908 0.080 Uiso 0.5355 1 calc R . P A 2
O2 O 0.6231(2) 0.94489(12) 0.90263(13) 0.0600(6) Uani 1 1 d D U . . .
O4 O 0.8763(2) 0.58538(13) 0.61731(13) 0.0691(7) Uani 1 1 d . U . . .
C1 C 0.4700(2) 0.76751(14) 1.12245(12) 0.0287(6) Uani 1 1 d . U . . .
C2 C 0.3930(3) 0.71866(17) 1.13197(14) 0.0396(7) Uani 1 1 d . U . . .
H2 H 0.3899 0.6672 1.1021 0.048 Uiso 1 1 calc R . . . .
C3 C 0.3213(3) 0.7436(2) 1.18388(17) 0.0598(10) Uani 1 1 d . U . . .
H3 H 0.2711 0.7092 1.1908 0.072 Uiso 1 1 calc R . . . .
C4 C 0.3227(3) 0.8190(2) 1.22600(17) 0.0664(11) Uani 1 1 d . U . . .
H4 H 0.2735 0.8365 1.2619 0.080 Uiso 1 1 calc R . . . .
C5 C 0.3948(3) 0.86829(19) 1.21592(15) 0.0533(9) Uani 1 1 d . U . . .
H5 H 0.3939 0.9202 1.2441 0.064 Uiso 1 1 calc R . . . .
C6 C 0.4689(3) 0.84337(15) 1.16517(13) 0.0374(7) Uani 1 1 d . U . . .
H6 H 0.5195 0.8781 1.1593 0.045 Uiso 1 1 calc R . . . .
C7 C 0.6704(2) 0.68803(13) 1.09124(12) 0.0236(5) Uani 1 1 d . U . . .
C8 C 0.6376(2) 0.64334(14) 1.12552(13) 0.0314(6) Uani 1 1 d . U . . .
H8 H 0.5610 0.6347 1.1289 0.038 Uiso 1 1 calc R . . . .
C9 C 0.7153(3) 0.61142(15) 1.15472(14) 0.0375(7) Uani 1 1 d . U . . .
H9 H 0.6918 0.5816 1.1784 0.045 Uiso 1 1 calc R . . . .
C10 C 0.8261(3) 0.62270(16) 1.14955(14) 0.0410(7) Uani 1 1 d . U . . .
H10 H 0.8796 0.6018 1.1705 0.049 Uiso 1 1 calc R . . . .
C11 C 0.8593(3) 0.66447(16) 1.11372(16) 0.0428(7) Uani 1 1 d . U . . .
H11 H 0.9360 0.6711 1.1088 0.051 Uiso 1 1 calc R . . . .
C12 C 0.7821(2) 0.69685(15) 1.08472(14) 0.0318(6) Uani 1 1 d . U . . .
H12 H 0.8063 0.7255 1.0601 0.038 Uiso 1 1 calc R . . . .
C13 C 0.7342(2) 0.54790(14) 0.90597(13) 0.0321(6) Uani 1 1 d . U . . .
C14 C 0.7080(3) 0.50805(15) 0.94541(14) 0.0383(7) Uani 1 1 d . U . . .
H14 H 0.6352 0.5091 0.9603 0.046 Uiso 1 1 calc R . . . .
C15 C 0.7856(3) 0.46684(17) 0.96350(16) 0.0466(8) Uani 1 1 d . U . . .
H15 H 0.7658 0.4397 0.9904 0.056 Uiso 1 1 calc R . . . .
C16 C 0.8911(3) 0.46508(18) 0.94259(17) 0.0533(9) Uani 1 1 d . U . . .
H16 H 0.9440 0.4356 0.9538 0.064 Uiso 1 1 calc R . . . .
C17 C 0.9204(3) 0.50606(19) 0.90538(18) 0.0558(9) Uani 1 1 d . U . . .
H17 H 0.9943 0.5062 0.8923 0.067 Uiso 1 1 calc R . . . .
C18 C 0.8429(3) 0.54716(17) 0.88675(15) 0.0441(8) Uani 1 1 d . U . . .
H18 H 0.8638 0.5750 0.8607 0.053 Uiso 1 1 calc R . . . .
C19 C 0.5699(2) 0.52387(15) 0.79627(13) 0.0335(6) Uani 1 1 d . U . . .
C20 C 0.5538(2) 0.45092(16) 0.78996(14) 0.0382(7) Uani 1 1 d . U . . .
H20 H 0.5770 0.4376 0.8272 0.046 Uiso 1 1 calc R . . . .
C21 C 0.5040(3) 0.39701(18) 0.72973(15) 0.0490(8) Uani 1 1 d . U . . .
H21 H 0.4938 0.3468 0.7256 0.059 Uiso 1 1 calc R . . . .
C22 C 0.4697(3) 0.4157(2) 0.67645(17) 0.0652(11) Uani 1 1 d . U . . .
H22 H 0.4358 0.3785 0.6352 0.078 Uiso 1 1 calc R . . . .
C23 C 0.4837(4) 0.4873(2) 0.68206(18) 0.0825(14) Uani 1 1 d . U . . .
H23 H 0.4591 0.5000 0.6447 0.099 Uiso 1 1 calc R . . . .
C24 C 0.5339(4) 0.5424(2) 0.74201(16) 0.0657(11) Uani 1 1 d . U . . .
H24 H 0.5433 0.5925 0.7456 0.079 Uiso 1 1 calc R . . . .
C25 C 0.2912(2) 0.63175(14) 0.81807(13) 0.0301(6) Uani 1 1 d . U . . .
C26 C 0.2616(3) 0.55824(14) 0.80765(14) 0.0374(7) Uani 1 1 d . U . . .
H26 H 0.2728 0.5424 0.8446 0.045 Uiso 1 1 calc R . . . .
C27 C 0.2163(3) 0.50801(16) 0.74444(15) 0.0467(8) Uani 1 1 d . U . . .
H27 H 0.1964 0.4581 0.7382 0.056 Uiso 1 1 calc R . . . .
C28 C 0.2002(3) 0.53045(17) 0.69058(15) 0.0502(9) Uani 1 1 d . U . . .
H28 H 0.1699 0.4958 0.6469 0.060 Uiso 1 1 calc R . . . .
C29 C 0.2278(3) 0.60301(18) 0.69992(15) 0.0520(9) Uani 1 1 d . U . . .
H29 H 0.2154 0.6186 0.6628 0.062 Uiso 1 1 calc R . . . .
C30 C 0.2738(3) 0.65347(16) 0.76328(14) 0.0404(7) Uani 1 1 d . U . . .
H30 H 0.2934 0.7033 0.7692 0.049 Uiso 1 1 calc R . . . .
C31 C 0.2434(2) 0.72389(14) 0.95873(13) 0.0294(6) Uani 1 1 d . U . . .
C32 C 0.1448(3) 0.68140(15) 0.94834(15) 0.0392(7) Uani 1 1 d . U . . .
H32 H 0.1318 0.6371 0.9077 0.047 Uiso 1 1 calc R . . . .
C33 C 0.0658(3) 0.70253(17) 0.99598(17) 0.0472(8) Uani 1 1 d . U . . .
H33 H -0.0010 0.6728 0.9881 0.057 Uiso 1 1 calc R . . . .
C34 C 0.0837(3) 0.76718(17) 1.05536(16) 0.0451(8) Uani 1 1 d . U . . .
H34 H 0.0294 0.7817 1.0884 0.054 Uiso 1 1 calc R . . . .
C35 C 0.1797(3) 0.81001(17) 1.06620(15) 0.0432(8) Uani 1 1 d . U . . .
H35 H 0.1916 0.8545 1.1068 0.052 Uiso 1 1 calc R . . . .
C36 C 0.2596(2) 0.78929(15) 1.01876(14) 0.0363(7) Uani 1 1 d . U . . .
H36 H 0.3259 0.8196 1.0269 0.044 Uiso 1 1 calc R . . . .
C37 C 0.9816(2) 0.99360(14) 0.69760(13) 0.0280(6) Uani 1 1 d . U . . .
C38 C 1.0408(2) 1.04827(14) 0.68465(15) 0.0356(7) Uani 1 1 d . U . . .
H38 H 1.0435 1.0450 0.6387 0.043 Uiso 1 1 calc R . . . .
C39 C 1.0960(3) 1.10755(16) 0.73856(17) 0.0446(8) Uani 1 1 d . U . . .
H39 H 1.1353 1.1453 0.7295 0.054 Uiso 1 1 calc R . . . .
C40 C 1.0940(3) 1.11188(17) 0.80472(17) 0.0481(8) Uani 1 1 d . U . . .
H40 H 1.1323 1.1525 0.8415 0.058 Uiso 1 1 calc R . . . .
C41 C 1.0373(3) 1.05805(18) 0.81816(15) 0.0510(9) Uani 1 1 d . U . . .
H41 H 1.0364 1.0615 0.8643 0.061 Uiso 1 1 calc R . . . .
C42 C 0.9810(3) 0.99832(16) 0.76481(14) 0.0388(7) Uani 1 1 d . U . . .
H42 H 0.9422 0.9608 0.7744 0.047 Uiso 1 1 calc R . . . .
C43 C 0.7844(2) 0.96784(13) 0.61083(12) 0.0240(5) Uani 1 1 d . U . . .
C44 C 0.8022(2) 1.02690(14) 0.59018(13) 0.0297(6) Uani 1 1 d . U . . .
H44 H 0.8759 1.0419 0.5861 0.036 Uiso 1 1 calc R . . . .
C45 C 0.7149(2) 1.06385(15) 0.57558(14) 0.0338(6) Uani 1 1 d . U . . .
H45 H 0.7289 1.1040 0.5617 0.041 Uiso 1 1 calc R . . . .
C46 C 0.6079(2) 1.04282(16) 0.58110(14) 0.0367(7) Uani 1 1 d . U . . .
H46 H 0.5477 1.0680 0.5708 0.044 Uiso 1 1 calc R . . . .
C47 C 0.5886(3) 0.98501(16) 0.60171(15) 0.0405(7) Uani 1 1 d . U . . .
H47 H 0.5146 0.9707 0.6060 0.049 Uiso 1 1 calc R . . . .
C48 C 0.6759(2) 0.94734(15) 0.61629(13) 0.0323(6) Uani 1 1 d . U . . .
H48 H 0.6612 0.9073 0.6301 0.039 Uiso 1 1 calc R . . . .
C49 C 0.7876(2) 0.80800(14) 0.39490(12) 0.0274(6) Uani 1 1 d . U . . .
C50 C 0.7617(2) 0.88243(15) 0.42730(13) 0.0325(6) Uani 1 1 d . U . . .
H50 H 0.7985 0.9128 0.4706 0.039 Uiso 1 1 calc R . . . .
C51 C 0.6829(2) 0.91295(17) 0.39731(14) 0.0375(7) Uani 1 1 d . U . . .
H51 H 0.6649 0.9636 0.4206 0.045 Uiso 1 1 calc R . . . .
C52 C 0.6308(2) 0.86988(17) 0.33369(14) 0.0370(7) Uani 1 1 d . U . . .
H52 H 0.5775 0.8910 0.3128 0.044 Uiso 1 1 calc R . . . .
C53 C 0.6559(2) 0.79642(17) 0.30069(14) 0.0367(7) Uani 1 1 d . U . . .
H53 H 0.6198 0.7668 0.2569 0.044 Uiso 1 1 calc R . . . .
C54 C 0.7334(2) 0.76501(16) 0.33054(13) 0.0326(6) Uani 1 1 d . U . . .
H54 H 0.7499 0.7140 0.3073 0.039 Uiso 1 1 calc R . . . .
C55 C 0.9741(2) 0.71876(14) 0.36525(12) 0.0278(6) Uani 1 1 d . U . . .
C56 C 1.0161(2) 0.75728(16) 0.32775(14) 0.0356(7) Uani 1 1 d . U . . .
H56 H 0.9993 0.8080 0.3392 0.043 Uiso 1 1 calc R . . . .
C57 C 1.0820(3) 0.72222(18) 0.27392(15) 0.0441(8) Uani 1 1 d . U . . .
H57 H 1.1094 0.7487 0.2481 0.053 Uiso 1 1 calc R . . . .
C58 C 1.1079(3) 0.64907(18) 0.25765(16) 0.0495(8) Uani 1 1 d . U . . .
H58 H 1.1541 0.6253 0.2210 0.059 Uiso 1 1 calc R . . . .
C59 C 1.0673(3) 0.61055(17) 0.29413(16) 0.0493(8) Uani 1 1 d . U . . .
H59 H 1.0854 0.5600 0.2827 0.059 Uiso 1 1 calc R . . . .
C60 C 0.9998(3) 0.64503(15) 0.34793(14) 0.0384(7) Uani 1 1 d . U . . .
H60 H 0.9713 0.6178 0.3728 0.046 Uiso 1 1 calc R . . . .
C61 C 1.2692(2) 0.78720(13) 0.51082(13) 0.0284(6) Uani 1 1 d . U . . .
C62 C 1.3746(3) 0.81705(19) 0.53710(17) 0.0555(10) Uani 1 1 d . U . . .
H62 H 1.3882 0.8451 0.5853 0.067 Uiso 1 1 calc R . . . .
C63 C 1.4607(3) 0.8068(2) 0.49438(18) 0.0646(11) Uani 1 1 d . U . . .
H63 H 1.5324 0.8281 0.5138 0.078 Uiso 1 1 calc R . . . .
C64 C 1.4450(3) 0.76711(17) 0.42571(17) 0.0504(8) Uani 1 1 d . U . . .
H64 H 1.5050 0.7599 0.3970 0.061 Uiso 1 1 calc R . . . .
C65 C 1.3418(3) 0.7376(2) 0.39825(17) 0.0575(9) Uani 1 1 d . U . . .
H65 H 1.3295 0.7098 0.3499 0.069 Uiso 1 1 calc R . . . .
C66 C 1.2548(3) 0.74789(18) 0.44017(15) 0.0477(8) Uani 1 1 d . U . . .
H66 H 1.1832 0.7274 0.4199 0.057 Uiso 1 1 calc R . . . .
C67 C 1.2020(2) 0.85828(14) 0.64946(13) 0.0279(6) Uani 1 1 d . U . . .
C68 C 1.2427(2) 0.93072(15) 0.66422(14) 0.0343(6) Uani 1 1 d . U . . .
H68 H 1.2426 0.9487 0.6284 0.041 Uiso 1 1 calc R . . . .
C69 C 1.2835(2) 0.97716(17) 0.73022(15) 0.0414(7) Uani 1 1 d . U . . .
H69 H 1.3118 1.0264 0.7394 0.050 Uiso 1 1 calc R . . . .
C70 C 1.2826(3) 0.95155(18) 0.78235(16) 0.0464(8) Uani 1 1 d . U . . .
H70 H 1.3099 0.9833 0.8279 0.056 Uiso 1 1 calc R . . . .
C71 C 1.2425(3) 0.88021(19) 0.76861(15) 0.0490(8) Uani 1 1 d . U . . .
H71 H 1.2428 0.8628 0.8048 0.059 Uiso 1 1 calc R . . . .
C72 C 1.2016(2) 0.83314(16) 0.70258(14) 0.0371(7) Uani 1 1 d . U . . .
H72 H 1.1734 0.7840 0.6938 0.045 Uiso 1 1 calc R . . . .
C79 C 0.6561(4) 1.0149(2) 0.9562(2) 0.0812(13) Uani 1 1 d . U . . .
H79A H 0.5946 1.0493 0.9635 0.097 Uiso 1 1 calc R . . . .
H79B H 0.7203 1.0373 0.9427 0.097 Uiso 1 1 calc R . . . .
C80 C 0.6863(5) 1.0059(2) 1.0207(2) 0.0960(16) Uani 1 1 d . U . . .
H80A H 0.7515 0.9756 1.0147 0.144 Uiso 1 1 calc GR . . . .
H80B H 0.6243 0.9809 1.0325 0.144 Uiso 1 1 calc GR . . . .
H80C H 0.7034 1.0552 1.0579 0.144 Uiso 1 1 calc GR . . . .
C85 C 0.8482(6) 0.5111(2) 0.5743(2) 0.130(2) Uani 1 1 d . U . . .
H85A H 0.7792 0.4940 0.5881 0.156 Uiso 1 1 calc R . . . .
H85B H 0.9081 0.4785 0.5772 0.156 Uiso 1 1 calc R . . . .
C86 C 0.8318(8) 0.5079(3) 0.5033(3) 0.185(4) Uani 1 1 d . U . . .
H86A H 0.8071 0.4570 0.4717 0.277 Uiso 1 1 calc GR . . . .
H86B H 0.9019 0.5218 0.4892 0.277 Uiso 1 1 calc GR . . . .
H86C H 0.7757 0.5428 0.5018 0.277 Uiso 1 1 calc GR . . . .
C87 C 0.9067(4) 0.5930(2) 0.6863(2) 0.0803(12) Uani 1 1 d . U . . .
H87A H 0.9695 0.5613 0.6862 0.096 Uiso 1 1 calc R . . . .
H87B H 0.8435 0.5764 0.7055 0.096 Uiso 1 1 calc R . . . .
C88 C 0.9396(5) 0.6742(3) 0.7301(2) 0.1013(17) Uani 1 1 d . U . . .
H88A H 1.0000 0.6909 0.7096 0.152 Uiso 1 1 calc GR . . . .
H88B H 0.9642 0.6794 0.7768 0.152 Uiso 1 1 calc GR . . . .
H88C H 0.8757 0.7048 0.7322 0.152 Uiso 1 1 calc GR . . . .
H1C H 0.679(4) 0.858(3) 1.108(3) 0.152 Uiso 1 1 d R . . . .
H2C H 0.763(5) 0.644(3) 0.812(3) 0.152 Uiso 1 1 d R . . . .
H3C H 0.334(5) 0.812(3) 0.876(3) 0.152 Uiso 1 1 d R . . . .
H4C H 0.799(5) 0.876(3) 0.712(3) 0.152 Uiso 1 1 d R . . . .
H5C H 0.758(4) 0.651(3) 0.401(3) 0.152 Uiso 1 1 d R . . . .
H6B H 1.078(4) 0.663(3) 0.503(3) 0.152 Uiso 1 1 d R . . . .
H6C H 1.183(5) 0.676(3) 0.576(3) 0.152 Uiso 1 1 d R . . . .
O3A O 0.6473(10) 0.6569(17) 0.5974(10) 0.069(4) Uani 0.3253 1 d D U P B 1
C81A C 0.5802(11) 0.6070(9) 0.5363(7) 0.090(4) Uani 0.3253 1 d D U P B 1
H81A H 0.6062 0.6121 0.4946 0.109 Uiso 0.3253 1 calc R . P B 1
H81B H 0.5874 0.5544 0.5308 0.109 Uiso 0.3253 1 calc R . P B 1
C82A C 0.4658(11) 0.6262(12) 0.5438(9) 0.101(5) Uani 0.3253 1 d D U P B 1
H82A H 0.4409 0.6469 0.5097 0.121 Uiso 0.3253 1 calc R . P B 1
H82B H 0.4179 0.5813 0.5364 0.121 Uiso 0.3253 1 calc R . P B 1
C83A C 0.4599(12) 0.6810(14) 0.6126(11) 0.111(6) Uani 0.3253 1 d D U P B 1
H83A H 0.4236 0.6585 0.6413 0.133 Uiso 0.3253 1 calc R . P B 1
H83B H 0.4162 0.7231 0.6120 0.133 Uiso 0.3253 1 calc R . P B 1
C84A C 0.5796(13) 0.7092(10) 0.6425(9) 0.116(5) Uani 0.3253 1 d D U P B 1
H84A H 0.5957 0.7598 0.6436 0.139 Uiso 0.3253 1 calc R . P B 1
H84B H 0.5912 0.7109 0.6899 0.139 Uiso 0.3253 1 calc R . P B 1
C73B C 0.8704(11) 0.8711(10) 0.8609(8) 0.095(5) Uani 0.4645 1 d D U P A 1
H73C H 0.8494 0.9208 0.8630 0.114 Uiso 0.4645 1 calc R . P A 1
H73D H 0.8344 0.8323 0.8181 0.114 Uiso 0.4645 1 calc R . P A 1
C74B C 0.9928(11) 0.8663(10) 0.8607(7) 0.102(5) Uani 0.4645 1 d D U P A 1
H74C H 1.0145 0.8344 0.8140 0.122 Uiso 0.4645 1 calc R . P A 1
H74D H 1.0295 0.9166 0.8749 0.122 Uiso 0.4645 1 calc R . P A 1
C75B C 1.0231(10) 0.8343(9) 0.9085(7) 0.102(4) Uani 0.4645 1 d D U P A 1
H75C H 1.0940 0.8578 0.9346 0.122 Uiso 0.4645 1 calc R . P A 1
H75D H 1.0316 0.7799 0.8843 0.122 Uiso 0.4645 1 calc R . P A 1
C76B C 0.9292(12) 0.8493(13) 0.9568(9) 0.071(4) Uani 0.4645 1 d D U P A 1
H76C H 0.9126 0.8059 0.9687 0.085 Uiso 0.4645 1 calc R . P A 1
H76D H 0.9466 0.8943 0.9997 0.085 Uiso 0.4645 1 calc R . P A 1
C77A C 0.5976(5) 0.9529(3) 0.8364(3) 0.0741(15) Uani 0.7909 1 d D U P C 1
H77A H 0.5364 0.9872 0.8414 0.089 Uiso 0.7909 1 calc R . P C 1
H77B H 0.6635 0.9745 0.8238 0.089 Uiso 0.7909 1 calc R . P C 1
C78A C 0.5655(5) 0.8793(3) 0.7823(3) 0.0790(17) Uani 0.7909 1 d D U P C 1
H78A H 0.5429 0.8850 0.7394 0.119 Uiso 0.7909 1 calc GR . P C 1
H78B H 0.5034 0.8567 0.7966 0.119 Uiso 0.7909 1 calc GR . P C 1
H78C H 0.6285 0.8471 0.7747 0.119 Uiso 0.7909 1 calc GR . P C 1
O3B O 0.6547(9) 0.6630(15) 0.5900(9) 0.068(3) Uani 0.4422 1 d D U P B 2
C81B C 0.5586(8) 0.6449(8) 0.5388(5) 0.083(3) Uani 0.4422 1 d D U P B 2
H81C H 0.5486 0.6859 0.5226 0.100 Uiso 0.4422 1 calc R . P B 2
H81D H 0.5693 0.5981 0.4985 0.100 Uiso 0.4422 1 calc R . P B 2
C82B C 0.4622(9) 0.6360(12) 0.5744(7) 0.114(4) Uani 0.4422 1 d D U P B 2
H82C H 0.4487 0.5831 0.5675 0.137 Uiso 0.4422 1 calc R . P B 2
H82D H 0.3948 0.6536 0.5577 0.137 Uiso 0.4422 1 calc R . P B 2
C83B C 0.4936(11) 0.6839(11) 0.6485(7) 0.112(4) Uani 0.4422 1 d D U P B 2
H83C H 0.4570 0.6640 0.6791 0.134 Uiso 0.4422 1 calc R . P B 2
H83D H 0.4719 0.7359 0.6599 0.134 Uiso 0.4422 1 calc R . P B 2
C84B C 0.6181(10) 0.6811(9) 0.6569(6) 0.100(4) Uani 0.4422 1 d D U P B 2
H84C H 0.6513 0.7302 0.6894 0.121 Uiso 0.4422 1 calc R . P B 2
H84D H 0.6383 0.6425 0.6745 0.121 Uiso 0.4422 1 calc R . P B 2
C77B C 0.5378(14) 0.9453(11) 0.8559(8) 0.061(4) Uani 0.2091 1 d D U P C 2
H77C H 0.5000 0.9931 0.8746 0.073 Uiso 0.2091 1 calc R . P C 2
H77D H 0.4826 0.9039 0.8480 0.073 Uiso 0.2091 1 calc R . P C 2
C78B C 0.585(3) 0.937(2) 0.7906(11) 0.138(11) Uani 0.2091 1 d D U P C 2
H78D H 0.5430 0.9652 0.7691 0.207 Uiso 0.2091 1 calc GR . P C 2
H78E H 0.5803 0.8835 0.7595 0.207 Uiso 0.2091 1 calc GR . P C 2
H78F H 0.6625 0.9551 0.7998 0.207 Uiso 0.2091 1 calc GR . P C 2
O3C O 0.6443(18) 0.658(3) 0.5881(19) 0.070(4) Uani 0.2321 1 d D U P B 3
C81C C 0.5594(16) 0.7044(13) 0.5729(12) 0.092(4) Uani 0.2321 1 d D U P B 3
H81E H 0.5167 0.6757 0.5284 0.110 Uiso 0.2321 1 calc R . P B 3
H81F H 0.5940 0.7501 0.5710 0.110 Uiso 0.2321 1 calc R . P B 3
C82C C 0.487(2) 0.7233(13) 0.6323(16) 0.123(6) Uani 0.2321 1 d D U P B 3
H82E H 0.4132 0.7386 0.6214 0.147 Uiso 0.2321 1 calc R . P B 3
H82F H 0.5220 0.7629 0.6749 0.147 Uiso 0.2321 1 calc R . P B 3
C83C C 0.4803(17) 0.6484(15) 0.6374(15) 0.111(5) Uani 0.2321 1 d D U P B 3
H83E H 0.4357 0.6107 0.5977 0.133 Uiso 0.2321 1 calc R . P B 3
H83F H 0.4494 0.6517 0.6810 0.133 Uiso 0.2321 1 calc R . P B 3
C84C C 0.6023(17) 0.6311(13) 0.6362(12) 0.086(5) Uani 0.2321 1 d D U P B 3
H84E H 0.6409 0.6571 0.6824 0.103 Uiso 0.2321 1 calc R . P B 3
H84F H 0.6112 0.5766 0.6209 0.103 Uiso 0.2321 1 calc R . P B 3

loop_
_atom_site_aniso_label
_atom_site_aniso_U_11
_atom_site_aniso_U_22
_atom_site_aniso_U_33
_atom_site_aniso_U_23
_atom_site_aniso_U_13
_atom_site_aniso_U_12
Sn01 0.02341(10) 0.01842(9) 0.02283(9) 0.00835(7) -0.00051(7) 0.00124(7)
Sn02 0.02173(10) 0.02254(9) 0.02427(9) 0.01133(7) 0.00217(7) 0.00102(7)
P1 0.0258(4) 0.0215(3) 0.0228(3) 0.0094(3) -0.0024(3) -0.0003(3)
P2 0.0343(4) 0.0256(4) 0.0318(4) 0.0080(3) 0.0099(3) 0.0055(3)
P3 0.0294(4) 0.0212(3) 0.0300(4) 0.0112(3) -0.0069(3) 0.0003(3)
P4 0.0254(4) 0.0220(3) 0.0232(3) 0.0079(3) 0.0028(3) 0.0005(3)
P5 0.0267(4) 0.0283(4) 0.0231(3) 0.0095(3) -0.0008(3) -0.0006(3)
P6 0.0250(4) 0.0254(3) 0.0312(4) 0.0142(3) 0.0008(3) 0.0027(3)
Na1 0.0397(7) 0.0326(6) 0.0481(7) 0.0217(5) 0.0046(5) -0.0006(5)
B1 0.037(2) 0.0341(18) 0.047(2) 0.0245(16) -0.0070(16) -0.0078(15)
B2 0.071(3) 0.039(2) 0.072(3) 0.024(2) 0.038(2) 0.008(2)
B3 0.047(2) 0.0288(17) 0.048(2) 0.0219(16) -0.0107(17) -0.0053(15)
Na2 0.0520(8) 0.0331(6) 0.0435(6) 0.0171(5) 0.0015(5) 0.0013(5)
B4 0.040(2) 0.0310(17) 0.0362(18) 0.0188(14) 0.0049(15) -0.0020(15)
B5 0.037(2) 0.044(2) 0.0407(19) 0.0215(16) 0.0011(16) -0.0092(16)
B6 0.046(2) 0.0278(17) 0.049(2) 0.0207(15) -0.0008(17) -0.0029(15)
O1 0.0358(13) 0.0703(15) 0.0704(15) 0.0517(13) -0.0046(11) -0.0036(11)
C73A 0.036(4) 0.072(5) 0.073(5) 0.058(5) 0.002(3) -0.003(4)
C74A 0.038(4) 0.144(9) 0.129(8) 0.104(8) -0.005(5) -0.011(5)
C75A 0.036(4) 0.105(7) 0.107(7) 0.076(6) -0.016(4) -0.009(4)
C76A 0.042(5) 0.103(8) 0.082(7) 0.070(7) -0.015(4) -0.006(4)
O2 0.0538(16) 0.0449(13) 0.0931(18) 0.0387(13) 0.0119(13) 0.0083(11)
O4 0.098(2) 0.0501(14) 0.0718(16) 0.0344(13) 0.0240(14) 0.0197(14)
C1 0.0297(15) 0.0319(14) 0.0219(13) 0.0082(11) -0.0021(11) 0.0059(11)
C2 0.0393(18) 0.0406(16) 0.0357(16) 0.0101(13) 0.0106(13) 0.0080(14)
C3 0.052(2) 0.070(2) 0.055(2) 0.0184(18) 0.0254(17) 0.0077(18)
C4 0.059(3) 0.083(3) 0.041(2) 0.0048(18) 0.0189(17) 0.023(2)
C5 0.056(2) 0.0505(19) 0.0318(17) -0.0071(14) -0.0047(15) 0.0218(16)
C6 0.0396(18) 0.0314(14) 0.0302(15) 0.0017(12) -0.0101(12) 0.0076(13)
C7 0.0298(15) 0.0193(12) 0.0177(12) 0.0036(10) -0.0017(10) 0.0010(10)
C8 0.0319(16) 0.0325(14) 0.0335(15) 0.0165(12) 0.0038(12) 0.0022(12)
C9 0.051(2) 0.0345(15) 0.0317(15) 0.0177(12) 0.0048(13) 0.0117(14)
C10 0.0463(19) 0.0377(16) 0.0395(17) 0.0157(13) -0.0034(14) 0.0158(14)
C11 0.0279(17) 0.0445(17) 0.0569(19) 0.0209(15) -0.0001(14) 0.0094(13)
C12 0.0288(16) 0.0315(14) 0.0383(15) 0.0169(12) 0.0039(12) 0.0034(12)
C13 0.0264(15) 0.0251(13) 0.0316(14) -0.0031(11) 0.0027(11) 0.0021(11)
C14 0.0314(17) 0.0375(16) 0.0400(16) 0.0092(13) -0.0023(13) 0.0055(13)
C15 0.045(2) 0.0418(17) 0.0454(18) 0.0102(14) -0.0121(14) 0.0072(15)
C16 0.040(2) 0.0429(19) 0.057(2) 0.0007(15) -0.0158(16) 0.0097(15)
C17 0.0242(18) 0.056(2) 0.061(2) -0.0042(17) 0.0003(15) 0.0073(15)
C18 0.0332(18) 0.0407(17) 0.0422(17) -0.0009(13) 0.0039(13) 0.0007(14)
C19 0.0330(17) 0.0380(15) 0.0269(14) 0.0086(12) 0.0078(12) 0.0136(12)
C20 0.0391(18) 0.0392(16) 0.0298(15) 0.0069(12) 0.0012(12) 0.0005(13)
C21 0.042(2) 0.0481(18) 0.0397(17) -0.0005(14) 0.0012(14) 0.0006(15)
C22 0.061(2) 0.070(2) 0.0367(19) -0.0078(16) -0.0114(16) 0.0225(19)
C23 0.118(4) 0.079(3) 0.036(2) 0.0085(18) -0.014(2) 0.041(2)
C24 0.106(3) 0.051(2) 0.0358(18) 0.0122(15) -0.0025(18) 0.030(2)
C25 0.0319(16) 0.0279(13) 0.0302(14) 0.0125(11) -0.0085(11) 0.0004(11)
C26 0.050(2) 0.0278(14) 0.0343(15) 0.0142(12) -0.0136(13) -0.0030(13)
C27 0.064(2) 0.0295(15) 0.0414(17) 0.0125(13) -0.0204(15) -0.0050(15)
C28 0.070(2) 0.0396(17) 0.0336(16) 0.0106(13) -0.0204(15) -0.0059(16)
C29 0.072(3) 0.0487(18) 0.0378(17) 0.0231(14) -0.0198(16) -0.0053(17)
C30 0.051(2) 0.0323(15) 0.0407(16) 0.0194(13) -0.0117(14) -0.0034(14)
C31 0.0301(15) 0.0235(13) 0.0353(14) 0.0132(11) -0.0069(11) 0.0054(11)
C32 0.0377(18) 0.0271(14) 0.0459(17) 0.0078(12) -0.0036(13) -0.0012(13)
C33 0.0377(19) 0.0405(17) 0.060(2) 0.0164(15) 0.0061(15) 0.0007(14)
C34 0.0395(19) 0.0456(18) 0.0505(18) 0.0181(15) 0.0084(14) 0.0114(15)
C35 0.0430(19) 0.0364(16) 0.0418(17) 0.0064(13) 0.0000(14) 0.0086(14)
C36 0.0294(16) 0.0317(15) 0.0422(16) 0.0097(12) -0.0060(12) 0.0010(12)
C37 0.0246(15) 0.0269(13) 0.0295(14) 0.0078(11) 0.0001(11) 0.0049(11)
C38 0.0302(17) 0.0299(14) 0.0439(16) 0.0124(12) -0.0037(12) 0.0000(12)
C39 0.0351(18) 0.0293(15) 0.062(2) 0.0124(14) -0.0106(15) -0.0017(13)
C40 0.0359(19) 0.0342(16) 0.0541(19) -0.0022(14) -0.0141(15) 0.0039(14)
C41 0.055(2) 0.054(2) 0.0307(16) 0.0033(14) -0.0069(14) 0.0055(16)
C42 0.0385(18) 0.0418(16) 0.0321(15) 0.0110(12) -0.0015(12) 0.0003(14)
C43 0.0250(14) 0.0232(12) 0.0188(12) 0.0027(10) 0.0032(10) 0.0008(10)
C44 0.0248(15) 0.0317(14) 0.0332(15) 0.0131(12) 0.0043(11) 0.0010(11)
C45 0.0368(17) 0.0287(14) 0.0380(16) 0.0149(12) 0.0051(12) 0.0060(12)
C46 0.0317(17) 0.0388(16) 0.0373(16) 0.0116(13) 0.0048(12) 0.0112(13)
C47 0.0261(16) 0.0425(17) 0.0515(18) 0.0166(14) 0.0049(13) 0.0046(13)
C48 0.0279(16) 0.0327(15) 0.0358(15) 0.0127(12) 0.0047(12) -0.0005(12)
C49 0.0215(14) 0.0363(14) 0.0243(13) 0.0118(11) 0.0024(10) 0.0005(11)
C50 0.0283(16) 0.0405(15) 0.0251(14) 0.0090(12) 0.0002(11) 0.0063(12)
C51 0.0333(17) 0.0434(16) 0.0341(15) 0.0127(13) 0.0038(12) 0.0128(13)
C52 0.0280(16) 0.0547(18) 0.0322(15) 0.0212(13) 0.0008(12) 0.0070(13)
C53 0.0290(16) 0.0524(18) 0.0270(14) 0.0151(13) -0.0061(12) -0.0037(13)
C54 0.0312(16) 0.0364(15) 0.0265(14) 0.0089(11) 0.0014(11) -0.0037(12)
C55 0.0249(15) 0.0299(14) 0.0250(13) 0.0074(11) -0.0019(11) 0.0003(11)
C56 0.0326(17) 0.0386(16) 0.0390(16) 0.0179(13) 0.0076(13) 0.0068(13)
C57 0.0383(19) 0.0549(19) 0.0407(17) 0.0191(14) 0.0137(14) 0.0068(15)
C58 0.046(2) 0.0496(19) 0.0421(18) 0.0044(14) 0.0154(15) 0.0085(15)
C59 0.057(2) 0.0295(16) 0.0503(19) 0.0024(14) 0.0118(16) 0.0080(15)
C60 0.0437(19) 0.0288(14) 0.0387(16) 0.0092(12) 0.0021(13) -0.0006(13)
C61 0.0278(15) 0.0212(13) 0.0373(15) 0.0119(11) 0.0052(11) 0.0080(11)
C62 0.0333(19) 0.064(2) 0.0442(18) -0.0057(16) 0.0061(14) -0.0103(16)
C63 0.037(2) 0.064(2) 0.066(2) -0.0042(18) 0.0156(16) -0.0134(17)
C64 0.044(2) 0.0403(18) 0.060(2) 0.0096(15) 0.0261(16) 0.0103(15)
C65 0.044(2) 0.073(2) 0.0461(19) 0.0119(17) 0.0128(15) 0.0202(18)
C66 0.0287(17) 0.061(2) 0.0429(17) 0.0091(15) 0.0036(13) 0.0122(15)
C67 0.0222(14) 0.0317(14) 0.0310(14) 0.0135(11) -0.0005(11) 0.0072(11)
C68 0.0326(17) 0.0357(15) 0.0350(15) 0.0150(12) -0.0022(12) 0.0017(12)
C69 0.0327(18) 0.0399(16) 0.0440(17) 0.0097(13) -0.0061(13) 0.0013(13)
C70 0.0400(19) 0.0518(19) 0.0374(17) 0.0077(14) -0.0079(14) 0.0093(15)
C71 0.055(2) 0.063(2) 0.0326(16) 0.0230(15) -0.0016(14) 0.0144(17)
C72 0.0383(18) 0.0410(16) 0.0380(16) 0.0213(13) 0.0037(13) 0.0102(13)
C79 0.093(3) 0.038(2) 0.113(3) 0.027(2) 0.027(3) 0.007(2)
C80 0.158(5) 0.042(2) 0.081(3) 0.015(2) 0.028(3) -0.004(3)
C85 0.259(8) 0.052(3) 0.076(3) 0.021(2) 0.004(4) 0.023(3)
C86 0.419(13) 0.045(3) 0.077(3) 0.016(2) -0.036(5) 0.019(5)
C87 0.094(3) 0.090(3) 0.082(3) 0.058(2) 0.028(2) 0.021(3)
C88 0.125(5) 0.101(4) 0.087(3) 0.049(3) 0.001(3) -0.025(3)
O3A 0.054(5) 0.091(7) 0.088(7) 0.064(5) 0.011(4) -0.020(4)
C81A 0.051(6) 0.104(8) 0.116(7) 0.046(6) -0.004(5) -0.030(6)
C82A 0.061(7) 0.129(9) 0.125(9) 0.066(8) -0.002(6) -0.017(6)
C83A 0.063(7) 0.131(10) 0.140(9) 0.056(9) 0.008(6) -0.008(6)
C84A 0.067(7) 0.140(9) 0.130(8) 0.042(7) 0.017(6) -0.003(6)
C73B 0.049(6) 0.179(14) 0.095(7) 0.094(8) 0.011(5) 0.006(7)
C74B 0.046(6) 0.189(13) 0.110(8) 0.100(9) 0.014(6) 0.007(7)
C75B 0.061(6) 0.165(12) 0.121(9) 0.100(8) 0.006(5) 0.025(6)
C76B 0.046(5) 0.102(10) 0.082(6) 0.060(7) -0.021(4) -0.017(5)
C77A 0.043(3) 0.098(4) 0.116(4) 0.078(3) 0.006(3) 0.010(3)
C78A 0.055(4) 0.127(5) 0.095(4) 0.087(3) 0.006(3) 0.003(3)
O3B 0.050(4) 0.085(6) 0.095(5) 0.066(5) 0.004(4) -0.006(4)
C81B 0.041(5) 0.108(8) 0.116(6) 0.061(6) -0.001(4) 0.003(5)
C82B 0.057(6) 0.157(10) 0.138(8) 0.070(8) 0.020(5) -0.009(6)
C83B 0.068(7) 0.153(10) 0.143(7) 0.086(7) 0.026(5) 0.006(6)
C84B 0.063(6) 0.167(10) 0.106(6) 0.088(6) 0.024(5) 0.018(6)
C77B 0.050(8) 0.060(9) 0.088(7) 0.041(7) 0.018(6) 0.022(7)
C78B 0.108(19) 0.23(3) 0.111(10) 0.093(13) 0.046(11) 0.059(19)
O3C 0.056(6) 0.092(9) 0.075(8) 0.047(7) 0.000(5) -0.011(6)
C81C 0.054(7) 0.123(9) 0.125(8) 0.079(7) 0.004(6) -0.002(7)
C82C 0.081(10) 0.160(11) 0.161(11) 0.096(9) 0.034(9) 0.022(8)
C83C 0.069(8) 0.157(11) 0.140(11) 0.090(9) 0.025(8) 0.007(7)
C84C 0.062(7) 0.122(10) 0.103(9) 0.074(8) 0.017(7) 0.003(7)

loop_
_atom_type_symbol
_atom_type_description
_atom_type_scat_dispersion_real
_atom_type_scat_dispersion_imag
_atom_type_scat_source
C C 0.0033 0.0016 'International Tables Vol C Tables 4.2.6.8 and 6.1.1.4'
H H 0.0000 0.0000 'International Tables Vol C Tables 4.2.6.8 and 6.1.1.4'
B B 0.0013 0.0007 'International Tables Vol C Tables 4.2.6.8 and 6.1.1.4'
Na Na 0.0362 0.0249 'International Tables Vol C Tables 4.2.6.8 and 6.1.1.4'
O O 0.0106 0.0060 'International Tables Vol C Tables 4.2.6.8 and 6.1.1.4'
P P 0.1023 0.0942 'International Tables Vol C Tables 4.2.6.8 and 6.1.1.4'
Sn Sn -0.6537 1.4246 'International Tables Vol C Tables 4.2.6.8 and 6.1.1.4'

loop_
_geom_angle_atom_site_label_1
_geom_angle_atom_site_label_2
_geom_angle_atom_site_label_3
_geom_angle
_geom_angle_site_symmetry_1
_geom_angle_site_symmetry_3
_geom_angle_publ_flag
P2 Sn01 P1 94.52(2) . . ?
P2 Sn01 P3 95.93(2) . . ?
P3 Sn01 P1 96.03(2) . . ?
P4 Sn02 P5 97.53(2) . . ?
P6 Sn02 P4 94.11(2) . . ?
P6 Sn02 P5 95.99(2) . . ?
B1 P1 Sn01 128.20(11) . . ?
C1 P1 Sn01 104.92(9) . . ?
C1 P1 B1 108.58(15) . . ?
C1 P1 C7 103.62(11) . . ?
C7 P1 Sn01 100.37(7) . . ?
C7 P1 B1 108.55(14) . . ?
B2 P2 Sn01 125.17(13) . . ?
C13 P2 Sn01 106.29(9) . . ?
C13 P2 B2 109.90(19) . . ?
C13 P2 C19 102.62(12) . . ?
C19 P2 Sn01 100.66(9) . . ?
C19 P2 B2 109.74(18) . . ?
B3 P3 Sn01 126.22(12) . . ?
C25 P3 Sn01 106.38(9) . . ?
C25 P3 B3 109.59(14) . . ?
C31 P3 Sn01 98.87(8) . . ?
C31 P3 B3 108.48(15) . . ?
C31 P3 C25 105.16(13) . . ?
B4 P4 Sn02 121.86(11) . . ?
C37 P4 Sn02 105.16(9) . . ?
C37 P4 B4 111.01(14) . . ?
C43 P4 Sn02 105.70(8) . . ?
C43 P4 B4 109.69(14) . . ?
C43 P4 C37 101.41(11) . . ?
B5 P5 Sn02 129.94(11) . . ?
C49 P5 Sn02 104.80(8) . . ?
C49 P5 B5 106.53(15) . . ?
C49 P5 C55 101.44(12) . . ?
C55 P5 Sn02 101.93(8) . . ?
C55 P5 B5 108.83(15) . . ?
B6 P6 Sn02 123.96(12) . . ?
C61 P6 Sn02 102.82(8) . . ?
C61 P6 B6 107.95(15) . . ?
C67 P6 Sn02 104.86(8) . . ?
C67 P6 B6 111.33(14) . . ?
C67 P6 C61 104.00(12) . . ?
B1 Na1 H1A 21.1(8) . . ?
B1 Na1 H1B 22.5(7) . . ?
B1 Na1 B2 91.50(12) . . ?
B1 Na1 H2A 76.2(8) . . ?
B1 Na1 H2B 105.7(9) . . ?
B1 Na1 B3 90.36(11) . . ?
B1 Na1 H3A 73.9(8) . . ?
B1 Na1 H3B 108.0(7) . . ?
H1A Na1 H1B 43.5(10) . . ?
H1A Na1 H2A 58.1(11) . . ?
H1A Na1 H2B 95.8(12) . . ?
H1A Na1 H3A 92.8(11) . . ?
H1A Na1 H3B 119.0(10) . . ?
H1B Na1 H2A 96.9(11) . . ?
H1B Na1 H2B 116.3(11) . . ?
H1B Na1 H3A 55.8(10) . . ?
H1B Na1 H3B 96.1(10) . . ?
B2 Na1 H1A 77.1(7) . . ?
B2 Na1 H1B 108.3(7) . . ?
B2 Na1 H2A 23.0(8) . . ?
B2 Na1 H2B 22.5(10) . . ?
B2 Na1 B3 91.82(13) . . ?
B2 Na1 H3A 105.7(7) . . ?
B2 Na1 H3B 78.8(7) . . ?
H2A Na1 H2B 45.5(12) . . ?
H2A Na1 H3A 116.5(11) . . ?
H2A Na1 H3B 99.9(11) . . ?
H2B Na1 H3A 92.7(12) . . ?
H2B Na1 H3B 58.2(12) . . ?
B3 Na1 H1A 105.9(8) . . ?
B3 Na1 H1B 75.3(7) . . ?
B3 Na1 H2A 108.7(9) . . ?
B3 Na1 H2B 74.7(10) . . ?
B3 Na1 H3A 21.5(7) . . ?
B3 Na1 H3B 21.9(7) . . ?
H3A Na1 H3B 43.3(10) . . ?
O1 Na1 B1 101.05(10) . . ?
O1 Na1 H1A 84.8(8) . . ?
O1 Na1 H1B 116.0(7) . . ?
O1 Na1 B2 86.31(12) . . ?
O1 Na1 H2A 72.9(9) . . ?
O1 Na1 H2B 100.3(10) . . ?
O1 Na1 B3 168.48(10) . . ?
O1 Na1 H3A 166.9(8) . . ?
O1 Na1 H3B 147.5(7) . . ?
O1 Na1 O2 83.53(9) . . ?
O2 Na1 B1 121.11(10) . . ?
O2 Na1 H1A 132.6(7) . . ?
O2 Na1 H1B 104.3(7) . . ?
O2 Na1 B2 147.12(12) . . ?
O2 Na1 H2A 153.5(8) . . ?
O2 Na1 H2B 131.5(9) . . ?
O2 Na1 B3 92.01(9) . . ?
O2 Na1 H3A 88.8(7) . . ?
O2 Na1 H3B 93.4(7) . . ?
P1 B1 Na1 117.53(15) . . ?
P1 B1 H1A 107.0(16) . . ?
P1 B1 H1B 105.9(16) . . ?
P1 B1 H1C 104(3) . . ?
Na1 B1 H1A 53.0(17) . . ?
Na1 B1 H1B 62.6(15) . . ?
Na1 B1 H1C 139(3) . . ?
H1A B1 H1B 115(2) . . ?
H1A B1 H1C 114(3) . . ?
H1B B1 H1C 109(3) . . ?
P2 B2 Na1 120.62(19) . . ?
P2 B2 H2A 105.6(19) . . ?
P2 B2 H2B 105.3(19) . . ?
P2 B2 H2C 106(3) . . ?
Na1 B2 H2A 61.3(19) . . ?
Na1 B2 H2B 52.5(18) . . ?
Na1 B2 H2C 133(3) . . ?
H2A B2 H2B 114(3) . . ?
H2A B2 H2C 112(3) . . ?
H2B B2 H2C 114(3) . . ?
P3 B3 Na1 118.59(16) . . ?
P3 B3 H3A 108.4(16) . . ?
P3 B3 H3B 105.5(16) . . ?
P3 B3 H3C 104(3) . . ?
Na1 B3 H3A 53.1(16) . . ?
Na1 B3 H3B 59.7(17) . . ?
Na1 B3 H3C 137(3) . . ?
H3A B3 H3B 113(2) . . ?
H3A B3 H3C 112(3) . . ?
H3B B3 H3C 113(3) . . ?
B4 Na2 H4A 22.0(8) . . ?
B4 Na2 H4B 23.5(7) . . ?
B4 Na2 H5A 109.5(8) . . ?
B4 Na2 H5B 81.9(7) . . ?
B4 Na2 H6A 84.2(7) . . ?
H4A Na2 H4B 45.3(10) . . ?
H4A Na2 H5A 98.1(11) . . ?
H4A Na2 H5B 62.2(10) . . ?
H4A Na2 H6A 100.8(11) . . ?
H4B Na2 H5A 114.8(10) . . ?
H4B Na2 H5B 100.9(10) . . ?
H4B Na2 H6A 64.1(10) . . ?
B5 Na2 B4 95.95(11) . . ?
B5 Na2 H4A 80.1(7) . . ?
B5 Na2 H4B 108.9(7) . . ?
B5 Na2 H5A 21.7(8) . . ?
B5 Na2 H5B 23.3(7) . . ?
B5 Na2 H6A 95.7(8) . . ?
H5A Na2 H5B 45.1(11) . . ?
H5A Na2 H6A 80.4(11) . . ?
H5B Na2 H6A 112.5(11) . . ?
O4 Na2 B4 133.07(10) . . ?
O4 Na2 H4A 148.5(7) . . ?
O4 Na2 H4B 115.5(7) . . ?
O4 Na2 B5 130.53(11) . . ?
O4 Na2 H5A 113.4(8) . . ?
O4 Na2 H5B 143.7(7) . . ?
O4 Na2 H6A 85.0(8) . . ?
O4 Na2 O3A 85.2(8) . . ?
O4 Na2 O3C 88.7(7) . . ?
O3A Na2 B4 98.3(6) . . ?
O3A Na2 H4A 84.6(11) . . ?
O3A Na2 H4B 115.4(9) . . ?
O3A Na2 B5 95.1(6) . . ?
O3A Na2 H5A 109.0(10) . . ?
O3A Na2 H5B 78.9(10) . . ?
O3A Na2 H6A 168.6(10) . . ?
O3B Na2 B4 96.9(7) . . ?
O3B Na2 H4A 81.8(10) . . ?
O3B Na2 H4B 115.3(9) . . ?
O3B Na2 B5 90.6(4) . . ?
O3B Na2 H5A 105.2(9) . . ?
O3B Na2 H5B 73.9(9) . . ?
O3B Na2 H6A 173.6(9) . . ?
O3B Na2 O4 89.7(6) . . ?
O3C Na2 B4 98.5(11) . . ?
O3C Na2 H4A 83.4(12) . . ?
O3C Na2 H4B 116.9(13) . . ?
O3C Na2 B5 90.2(6) . . ?
O3C Na2 H5A 104.4(11) . . ?
O3C Na2 H5B 74.1(9) . . ?
O3C Na2 H6A 173.3(9) . . ?
P4 B4 Na2 124.08(15) . . ?
P4 B4 H4A 102.8(15) . . ?
P4 B4 H4B 105.7(15) . . ?
P4 B4 H4C 108(3) . . ?
Na2 B4 H4A 50.0(15) . . ?
Na2 B4 H4B 63.9(14) . . ?
Na2 B4 H4C 127(3) . . ?
H4A B4 H4B 113(2) . . ?
H4A B4 H4C 113(3) . . ?
H4B B4 H4C 113(3) . . ?
P5 B5 Na2 117.26(16) . . ?
P5 B5 H5A 104.8(17) . . ?
P5 B5 H5B 106.9(16) . . ?
P5 B5 H5C 105(3) . . ?
Na2 B5 H5A 50.9(16) . . ?
Na2 B5 H5B 62.8(16) . . ?
Na2 B5 H5C 137(3) . . ?
H5A B5 H5B 114(2) . . ?
H5A B5 H5C 111(3) . . ?
H5B B5 H5C 115(3) . . ?
P6 B6 H6A 107.0(16) . . ?
P6 B6 H6B 106(3) . . ?
P6 B6 H6C 106(3) . . ?
H6A B6 H6B 111(3) . . ?
H6A B6 H6C 113(3) . . ?
H6B B6 H6C 113(4) . . ?
C73A O1 Na1 128.4(4) . . ?
C76A O1 Na1 123.5(5) . . ?
C76A O1 C73A 107.1(5) . . ?
C73B O1 Na1 117.9(6) . . ?
C73B O1 C76B 113.3(7) . . ?
C76B O1 Na1 126.3(5) . . ?
O1 C73A H73A 110.1 . . ?
O1 C73A H73B 110.1 . . ?
H73A C73A H73B 108.4 . . ?
C74A C73A O1 108.0(5) . . ?
C74A C73A H73A 110.1 . . ?
C74A C73A H73B 110.1 . . ?
C73A C74A H74A 110.2 . . ?
C73A C74A H74B 110.2 . . ?
H74A C74A H74B 108.5 . . ?
C75A C74A C73A 107.3(6) . . ?
C75A C74A H74A 110.2 . . ?
C75A C74A H74B 110.2 . . ?
C74A C75A H75A 110.6 . . ?
C74A C75A H75B 110.6 . . ?
C74A C75A C76A 105.5(6) . . ?
H75A C75A H75B 108.8 . . ?
C76A C75A H75A 110.6 . . ?
C76A C75A H75B 110.6 . . ?
O1 C76A C75A 106.3(8) . . ?
O1 C76A H76A 110.5 . . ?
O1 C76A H76B 110.5 . . ?
C75A C76A H76A 110.5 . . ?
C75A C76A H76B 110.5 . . ?
H76A C76A H76B 108.7 . . ?
C79 O2 Na1 121.4(2) . . ?
C79 O2 C77A 111.1(3) . . ?
C77A O2 Na1 126.1(3) . . ?
C77B O2 Na1 117.3(9) . . ?
C77B O2 C79 116.3(8) . . ?
C85 O4 Na2 123.0(3) . . ?
C85 O4 C87 111.3(3) . . ?
C87 O4 Na2 124.3(2) . . ?
C2 C1 P1 122.36(19) . . ?
C2 C1 C6 117.9(3) . . ?
C6 C1 P1 119.8(2) . . ?
C1 C2 H2 119.4 . . ?
C3 C2 C1 121.3(3) . . ?
C3 C2 H2 119.4 . . ?
C2 C3 H3 120.2 . . ?
C2 C3 C4 119.6(3) . . ?
C4 C3 H3 120.2 . . ?
C3 C4 H4 120.0 . . ?
C5 C4 C3 120.0(3) . . ?
C5 C4 H4 120.0 . . ?
C4 C5 H5 119.7 . . ?
C4 C5 C6 120.6(3) . . ?
C6 C5 H5 119.7 . . ?
C1 C6 H6 119.7 . . ?
C5 C6 C1 120.6(3) . . ?
C5 C6 H6 119.7 . . ?
C8 C7 P1 121.9(2) . . ?
C12 C7 P1 119.97(19) . . ?
C12 C7 C8 118.1(2) . . ?
C7 C8 H8 119.6 . . ?
C9 C8 C7 120.9(3) . . ?
C9 C8 H8 119.6 . . ?
C8 C9 H9 119.9 . . ?
C10 C9 C8 120.2(3) . . ?
C10 C9 H9 119.9 . . ?
C9 C10 H10 120.3 . . ?
C9 C10 C11 119.5(3) . . ?
C11 C10 H10 120.3 . . ?
C10 C11 H11 119.7 . . ?
C10 C11 C12 120.6(3) . . ?
C12 C11 H11 119.7 . . ?
C7 C12 C11 120.7(3) . . ?
C7 C12 H12 119.6 . . ?
C11 C12 H12 119.6 . . ?
C14 C13 P2 123.2(2) . . ?
C14 C13 C18 117.9(3) . . ?
C18 C13 P2 118.8(2) . . ?
C13 C14 H14 119.3 . . ?
C15 C14 C13 121.3(3) . . ?
C15 C14 H14 119.3 . . ?
C14 C15 H15 120.0 . . ?
C16 C15 C14 120.0(3) . . ?
C16 C15 H15 120.0 . . ?
C15 C16 H16 120.1 . . ?
C15 C16 C17 119.9(3) . . ?
C17 C16 H16 120.1 . . ?
C16 C17 H17 119.8 . . ?
C16 C17 C18 120.4(3) . . ?
C18 C17 H17 119.8 . . ?
C13 C18 H18 119.8 . . ?
C17 C18 C13 120.4(3) . . ?
C17 C18 H18 119.8 . . ?
C20 C19 P2 122.3(2) . . ?
C20 C19 C24 118.9(3) . . ?
C24 C19 P2 118.8(2) . . ?
C19 C20 H20 119.8 . . ?
C19 C20 C21 120.4(3) . . ?
C21 C20 H20 119.8 . . ?
C20 C21 H21 119.9 . . ?
C22 C21 C20 120.2(3) . . ?
C22 C21 H21 119.9 . . ?
C21 C22 H22 119.9 . . ?
C23 C22 C21 120.2(3) . . ?
C23 C22 H22 119.9 . . ?
C22 C23 H23 119.6 . . ?
C22 C23 C24 120.7(4) . . ?
C24 C23 H23 119.6 . . ?
C19 C24 C23 119.6(3) . . ?
C19 C24 H24 120.2 . . ?
C23 C24 H24 120.2 . . ?
C26 C25 P3 122.1(2) . . ?
C30 C25 P3 119.6(2) . . ?
C30 C25 C26 118.3(2) . . ?
C25 C26 H26 119.5 . . ?
C27 C26 C25 121.1(3) . . ?
C27 C26 H26 119.5 . . ?
C26 C27 H27 120.1 . . ?
C28 C27 C26 119.8(3) . . ?
C28 C27 H27 120.1 . . ?
C27 C28 H28 120.0 . . ?
C27 C28 C29 120.1(3) . . ?
C29 C28 H28 120.0 . . ?
C28 C29 H29 119.9 . . ?
C28 C29 C30 120.2(3) . . ?
C30 C29 H29 119.9 . . ?
C25 C30 C29 120.5(3) . . ?
C25 C30 H30 119.7 . . ?
C29 C30 H30 119.7 . . ?
C32 C31 P3 124.3(2) . . ?
C32 C31 C36 118.1(3) . . ?
C36 C31 P3 117.6(2) . . ?
C31 C32 H32 119.5 . . ?
C33 C32 C31 121.1(3) . . ?
C33 C32 H32 119.5 . . ?
C32 C33 H33 120.0 . . ?
C32 C33 C34 120.0(3) . . ?
C34 C33 H33 120.0 . . ?
C33 C34 H34 120.1 . . ?
C35 C34 C33 119.7(3) . . ?
C35 C34 H34 120.1 . . ?
C34 C35 H35 119.6 . . ?
C34 C35 C36 120.7(3) . . ?
C36 C35 H35 119.6 . . ?
C31 C36 H36 119.8 . . ?
C35 C36 C31 120.3(3) . . ?
C35 C36 H36 119.8 . . ?
C38 C37 P4 122.1(2) . . ?
C42 C37 P4 118.9(2) . . ?
C42 C37 C38 119.0(2) . . ?
C37 C38 H38 119.9 . . ?
C39 C38 C37 120.3(3) . . ?
C39 C38 H38 119.9 . . ?
C38 C39 H39 119.9 . . ?
C40 C39 C38 120.1(3) . . ?
C40 C39 H39 119.9 . . ?
C39 C40 H40 119.9 . . ?
C41 C40 C39 120.3(3) . . ?
C41 C40 H40 119.9 . . ?
C40 C41 H41 119.8 . . ?
C40 C41 C42 120.4(3) . . ?
C42 C41 H41 119.8 . . ?
C37 C42 C41 119.8(3) . . ?
C37 C42 H42 120.1 . . ?
C41 C42 H42 120.1 . . ?
C44 C43 P4 121.7(2) . . ?
C48 C43 P4 120.4(2) . . ?
C48 C43 C44 117.9(2) . . ?
C43 C44 H44 119.4 . . ?
C45 C44 C43 121.3(3) . . ?
C45 C44 H44 119.4 . . ?
C44 C45 H45 119.9 . . ?
C46 C45 C44 120.2(3) . . ?
C46 C45 H45 119.9 . . ?
C45 C46 H46 120.3 . . ?
C45 C46 C47 119.5(3) . . ?
C47 C46 H46 120.3 . . ?
C46 C47 H47 119.6 . . ?
C46 C47 C48 120.7(3) . . ?
C48 C47 H47 119.6 . . ?
C43 C48 C47 120.5(3) . . ?
C43 C48 H48 119.8 . . ?
C47 C48 H48 119.8 . . ?
C50 C49 P5 121.63(19) . . ?
C50 C49 C54 118.2(2) . . ?
C54 C49 P5 120.1(2) . . ?
C49 C50 H50 119.5 . . ?
C51 C50 C49 120.9(2) . . ?
C51 C50 H50 119.5 . . ?
C50 C51 H51 120.0 . . ?
C52 C51 C50 120.1(3) . . ?
C52 C51 H51 120.0 . . ?
C51 C52 H52 120.1 . . ?
C53 C52 C51 119.8(3) . . ?
C53 C52 H52 120.1 . . ?
C52 C53 H53 119.7 . . ?
C52 C53 C54 120.7(3) . . ?
C54 C53 H53 119.7 . . ?
C49 C54 H54 119.9 . . ?
C53 C54 C49 120.3(3) . . ?
C53 C54 H54 119.9 . . ?
C56 C55 P5 120.1(2) . . ?
C60 C55 P5 121.0(2) . . ?
C60 C55 C56 118.9(3) . . ?
C55 C56 H56 119.8 . . ?
C57 C56 C55 120.5(3) . . ?
C57 C56 H56 119.8 . . ?
C56 C57 H57 120.0 . . ?
C58 C57 C56 120.1(3) . . ?
C58 C57 H57 120.0 . . ?
C57 C58 H58 120.0 . . ?
C59 C58 C57 120.1(3) . . ?
C59 C58 H58 120.0 . . ?
C58 C59 H59 119.8 . . ?
C58 C59 C60 120.4(3) . . ?
C60 C59 H59 119.8 . . ?
C55 C60 C59 120.1(3) . . ?
C55 C60 H60 119.9 . . ?
C59 C60 H60 119.9 . . ?
C62 C61 P6 124.8(2) . . ?
C62 C61 C66 116.5(3) . . ?
C66 C61 P6 118.7(2) . . ?
C61 C62 H62 119.5 . . ?
C61 C62 C63 121.1(3) . . ?
C63 C62 H62 119.5 . . ?
C62 C63 H63 119.3 . . ?
C64 C63 C62 121.3(3) . . ?
C64 C63 H63 119.3 . . ?
C63 C64 H64 120.5 . . ?
C63 C64 C65 118.9(3) . . ?
C65 C64 H64 120.5 . . ?
C64 C65 H65 119.8 . . ?
C64 C65 C66 120.4(3) . . ?
C66 C65 H65 119.8 . . ?
C61 C66 H66 119.1 . . ?
C65 C66 C61 121.8(3) . . ?
C65 C66 H66 119.1 . . ?
C68 C67 P6 121.5(2) . . ?
C72 C67 P6 119.8(2) . . ?
C72 C67 C68 118.7(2) . . ?
C67 C68 H68 119.4 . . ?
C69 C68 C67 121.2(3) . . ?
C69 C68 H68 119.4 . . ?
C68 C69 H69 120.2 . . ?
C70 C69 C68 119.5(3) . . ?
C70 C69 H69 120.2 . . ?
C69 C70 H70 120.0 . . ?
C71 C70 C69 120.0(3) . . ?
C71 C70 H70 120.0 . . ?
C70 C71 H71 119.5 . . ?
C70 C71 C72 121.0(3) . . ?
C72 C71 H71 119.5 . . ?
C67 C72 H72 120.2 . . ?
C71 C72 C67 119.7(3) . . ?
C71 C72 H72 120.2 . . ?
O2 C79 H79A 109.5 . . ?
O2 C79 H79B 109.5 . . ?
O2 C79 C80 110.7(3) . . ?
H79A C79 H79B 108.1 . . ?
C80 C79 H79A 109.5 . . ?
C80 C79 H79B 109.5 . . ?
C79 C80 H80A 109.5 . . ?
C79 C80 H80B 109.5 . . ?
C79 C80 H80C 109.5 . . ?
H80A C80 H80B 109.5 . . ?
H80A C80 H80C 109.5 . . ?
H80B C80 H80C 109.5 . . ?
O4 C85 H85A 110.3 . . ?
O4 C85 H85B 110.3 . . ?
O4 C85 C86 107.0(4) . . ?
H85A C85 H85B 108.6 . . ?
C86 C85 H85A 110.3 . . ?
C86 C85 H85B 110.3 . . ?
C85 C86 H86A 109.5 . . ?
C85 C86 H86B 109.5 . . ?
C85 C86 H86C 109.5 . . ?
H86A C86 H86B 109.5 . . ?
H86A C86 H86C 109.5 . . ?
H86B C86 H86C 109.5 . . ?
O4 C87 H87A 109.9 . . ?
O4 C87 H87B 109.9 . . ?
O4 C87 C88 109.0(3) . . ?
H87A C87 H87B 108.3 . . ?
C88 C87 H87A 109.9 . . ?
C88 C87 H87B 109.9 . . ?
C87 C88 H88A 109.5 . . ?
C87 C88 H88B 109.5 . . ?
C87 C88 H88C 109.5 . . ?
H88A C88 H88B 109.5 . . ?
H88A C88 H88C 109.5 . . ?
H88B C88 H88C 109.5 . . ?
C81A O3A Na2 118.8(10) . . ?
C84A O3A Na2 123.1(16) . . ?
C84A O3A C81A 109.5(9) . . ?
O3A C81A H81A 109.9 . . ?
O3A C81A H81B 109.9 . . ?
H81A C81A H81B 108.3 . . ?
C82A C81A O3A 109.1(9) . . ?
C82A C81A H81A 109.9 . . ?
C82A C81A H81B 109.9 . . ?
C81A C82A H82A 110.4 . . ?
C81A C82A H82B 110.4 . . ?
H82A C82A H82B 108.6 . . ?
C83A C82A C81A 106.8(9) . . ?
C83A C82A H82A 110.4 . . ?
C83A C82A H82B 110.4 . . ?
C82A C83A H83A 110.2 . . ?
C82A C83A H83B 110.2 . . ?
C82A C83A C84A 107.7(9) . . ?
H83A C83A H83B 108.5 . . ?
C84A C83A H83A 110.2 . . ?
C84A C83A H83B 110.2 . . ?
O3A C84A C83A 104.9(9) . . ?
O3A C84A H84A 110.8 . . ?
O3A C84A H84B 110.8 . . ?
C83A C84A H84A 110.8 . . ?
C83A C84A H84B 110.8 . . ?
H84A C84A H84B 108.8 . . ?
O1 C73B H73C 110.1 . . ?
O1 C73B H73D 110.1 . . ?
O1 C73B C74B 108.1(8) . . ?
H73C C73B H73D 108.4 . . ?
C74B C73B H73C 110.1 . . ?
C74B C73B H73D 110.1 . . ?
C73B C74B H74C 110.6 . . ?
C73B C74B H74D 110.6 . . ?
H74C C74B H74D 108.7 . . ?
C75B C74B C73B 105.9(8) . . ?
C75B C74B H74C 110.6 . . ?
C75B C74B H74D 110.6 . . ?
C74B C75B H75C 110.6 . . ?
C74B C75B H75D 110.6 . . ?
C74B C75B C76B 105.8(8) . . ?
H75C C75B H75D 108.7 . . ?
C76B C75B H75C 110.6 . . ?
C76B C75B H75D 110.6 . . ?
O1 C76B C75B 101.5(8) . . ?
O1 C76B H76C 111.5 . . ?
O1 C76B H76D 111.5 . . ?
C75B C76B H76C 111.5 . . ?
C75B C76B H76D 111.5 . . ?
H76C C76B H76D 109.3 . . ?
O2 C77A H77A 109.8 . . ?
O2 C77A H77B 109.8 . . ?
H77A C77A H77B 108.3 . . ?
C78A C77A O2 109.3(4) . . ?
C78A C77A H77A 109.8 . . ?
C78A C77A H77B 109.8 . . ?
C77A C78A H78A 109.5 . . ?
C77A C78A H78B 109.5 . . ?
C77A C78A H78C 109.5 . . ?
H78A C78A H78B 109.5 . . ?
H78A C78A H78C 109.5 . . ?
H78B C78A H78C 109.5 . . ?
C81B O3B Na2 133.8(9) . . ?
C84B O3B Na2 115.2(10) . . ?
C84B O3B C81B 110.1(7) . . ?
O3B C81B H81C 110.5 . . ?
O3B C81B H81D 110.5 . . ?
H81C C81B H81D 108.7 . . ?
C82B C81B O3B 106.1(8) . . ?
C82B C81B H81C 110.5 . . ?
C82B C81B H81D 110.5 . . ?
C81B C82B H82C 111.0 . . ?
C81B C82B H82D 111.0 . . ?
C81B C82B C83B 103.6(8) . . ?
H82C C82B H82D 109.0 . . ?
C83B C82B H82C 111.0 . . ?
C83B C82B H82D 111.0 . . ?
C82B C83B H83C 110.7 . . ?
C82B C83B H83D 110.7 . . ?
C82B C83B C84B 105.4(8) . . ?
H83C C83B H83D 108.8 . . ?
C84B C83B H83C 110.7 . . ?
C84B C83B H83D 110.7 . . ?
O3B C84B C83B 105.2(8) . . ?
O3B C84B H84C 110.7 . . ?
O3B C84B H84D 110.7 . . ?
C83B C84B H84C 110.7 . . ?
C83B C84B H84D 110.7 . . ?
H84C C84B H84D 108.8 . . ?
O2 C77B H77C 109.9 . . ?
O2 C77B H77D 109.9 . . ?
O2 C77B C78B 108.8(15) . . ?
H77C C77B H77D 108.3 . . ?
C78B C77B H77C 109.9 . . ?
C78B C77B H77D 109.9 . . ?
C77B C78B H78D 109.5 . . ?
C77B C78B H78E 109.5 . . ?
C77B C78B H78F 109.5 . . ?
H78D C78B H78E 109.5 . . ?
H78D C78B H78F 109.5 . . ?
H78E C78B H78F 109.5 . . ?
C81C O3C Na2 121.1(19) . . ?
C84C O3C Na2 122.4(15) . . ?
C84C O3C C81C 108.1(9) . . ?
O3C C81C H81E 111.1 . . ?
O3C C81C H81F 111.1 . . ?
O3C C81C C82C 103.4(11) . . ?
H81E C81C H81F 109.1 . . ?
C82C C81C H81E 111.1 . . ?
C82C C81C H81F 111.1 . . ?
C81C C82C H82E 112.0 . . ?
C81C C82C H82F 112.0 . . ?
C81C C82C C83C 98.9(11) . . ?
H82E C82C H82F 109.7 . . ?
C83C C82C H82E 112.0 . . ?
C83C C82C H82F 112.0 . . ?
C82C C83C H83E 111.7 . . ?
C82C C83C H83F 111.7 . . ?
C82C C83C C84C 100.3(12) . . ?
H83E C83C H83F 109.5 . . ?
C84C C83C H83E 111.7 . . ?
C84C C83C H83F 111.7 . . ?
O3C C84C C83C 104.5(9) . . ?
O3C C84C H84E 110.8 . . ?
O3C C84C H84F 110.8 . . ?
C83C C84C H84E 110.8 . . ?
C83C C84C H84F 110.8 . . ?
H84E C84C H84F 108.9 . . ?

loop_
_geom_bond_atom_site_label_1
_geom_bond_atom_site_label_2
_geom_bond_distance
_geom_bond_site_symmetry_2
_geom_bond_publ_flag
Sn01 P1 2.6301(6) . ?
Sn01 P2 2.6072(7) . ?
Sn01 P3 2.6237(7) . ?
Sn02 P4 2.6457(7) . ?
Sn02 P5 2.6536(7) . ?
Sn02 P6 2.6343(7) . ?
P1 B1 1.951(3) . ?
P1 C1 1.824(3) . ?
P1 C7 1.833(3) . ?
P2 B2 1.938(4) . ?
P2 C13 1.825(3) . ?
P2 C19 1.829(3) . ?
P3 B3 1.945(3) . ?
P3 C25 1.828(3) . ?
P3 C31 1.827(3) . ?
P4 B4 1.940(3) . ?
P4 C37 1.836(3) . ?
P4 C43 1.829(3) . ?
P5 B5 1.949(3) . ?
P5 C49 1.826(3) . ?
P5 C55 1.826(3) . ?
P6 B6 1.952(3) . ?
P6 C61 1.828(3) . ?
P6 C67 1.824(3) . ?
Na1 B1 2.912(4) . ?
Na1 H1A 2.42(3) . ?
Na1 H1B 2.59(3) . ?
Na1 B2 2.931(4) . ?
Na1 H2A 2.58(4) . ?
Na1 H2B 2.41(4) . ?
Na1 B3 2.959(4) . ?
Na1 H3A 2.45(3) . ?
Na1 H3B 2.58(3) . ?
Na1 O1 2.358(2) . ?
Na1 O2 2.386(2) . ?
B1 H1A 1.09(3) . ?
B1 H1B 1.12(3) . ?
B1 H1C 1.16(5) . ?
B2 H2A 1.15(4) . ?
B2 H2B 1.16(4) . ?
B2 H2C 1.10(6) . ?
B3 H3A 1.13(3) . ?
B3 H3B 1.11(3) . ?
B3 H3C 1.10(6) . ?
Na2 B4 2.882(3) . ?
Na2 H4A 2.32(3) . ?
Na2 H4B 2.59(3) . ?
Na2 B5 2.835(4) . ?
Na2 H5A 2.31(3) . ?
Na2 H5B 2.53(3) . ?
Na2 H6A 2.39(3) . ?
Na2 O4 2.328(3) . ?
Na2 O3A 2.414(15) . ?
Na2 O3B 2.271(12) . ?
Na2 O3C 2.41(2) . ?
B4 H4A 1.14(3) . ?
B4 H4B 1.15(3) . ?
B4 H4C 1.16(5) . ?
B5 H5A 1.10(3) . ?
B5 H5B 1.13(3) . ?
B5 H5C 1.15(5) . ?
B6 H6A 1.13(3) . ?
B6 H6B 1.12(5) . ?
B6 H6C 1.13(6) . ?
O1 C73A 1.462(9) . ?
O1 C76A 1.426(11) . ?
O1 C73B 1.307(13) . ?
O1 C76B 1.451(14) . ?
C73A H73A 0.9900 . ?
C73A H73B 0.9900 . ?
C73A C74A 1.459(9) . ?
C74A H74A 0.9900 . ?
C74A H74B 0.9900 . ?
C74A C75A 1.431(9) . ?
C75A H75A 0.9900 . ?
C75A H75B 0.9900 . ?
C75A C76A 1.507(12) . ?
C76A H76A 0.9900 . ?
C76A H76B 0.9900 . ?
O2 C79 1.418(4) . ?
O2 C77A 1.483(6) . ?
O2 C77B 1.391(14) . ?
O4 C85 1.394(5) . ?
O4 C87 1.431(5) . ?
C1 C2 1.392(4) . ?
C1 C6 1.396(4) . ?
C2 H2 0.9500 . ?
C2 C3 1.377(4) . ?
C3 H3 0.9500 . ?
C3 C4 1.385(5) . ?
C4 H4 0.9500 . ?
C4 C5 1.365(5) . ?
C5 H5 0.9500 . ?
C5 C6 1.381(4) . ?
C6 H6 0.9500 . ?
C7 C8 1.395(4) . ?
C7 C12 1.380(4) . ?
C8 H8 0.9500 . ?
C8 C9 1.384(4) . ?
C9 H9 0.9500 . ?
C9 C10 1.371(4) . ?
C10 H10 0.9500 . ?
C10 C11 1.376(4) . ?
C11 H11 0.9500 . ?
C11 C12 1.383(4) . ?
C12 H12 0.9500 . ?
C13 C14 1.385(4) . ?
C13 C18 1.396(4) . ?
C14 H14 0.9500 . ?
C14 C15 1.382(4) . ?
C15 H15 0.9500 . ?
C15 C16 1.371(5) . ?
C16 H16 0.9500 . ?
C16 C17 1.373(5) . ?
C17 H17 0.9500 . ?
C17 C18 1.384(5) . ?
C18 H18 0.9500 . ?
C19 C20 1.380(4) . ?
C19 C24 1.382(4) . ?
C20 H20 0.9500 . ?
C20 C21 1.385(4) . ?
C21 H21 0.9500 . ?
C21 C22 1.359(5) . ?
C22 H22 0.9500 . ?
C22 C23 1.357(6) . ?
C23 H23 0.9500 . ?
C23 C24 1.393(5) . ?
C24 H24 0.9500 . ?
C25 C26 1.393(4) . ?
C25 C30 1.386(4) . ?
C26 H26 0.9500 . ?
C26 C27 1.381(4) . ?
C27 H27 0.9500 . ?
C27 C28 1.375(4) . ?
C28 H28 0.9500 . ?
C28 C29 1.377(4) . ?
C29 H29 0.9500 . ?
C29 C30 1.387(4) . ?
C30 H30 0.9500 . ?
C31 C32 1.391(4) . ?
C31 C36 1.400(4) . ?
C32 H32 0.9500 . ?
C32 C33 1.376(4) . ?
C33 H33 0.9500 . ?
C33 C34 1.386(4) . ?
C34 H34 0.9500 . ?
C34 C35 1.368(4) . ?
C35 H35 0.9500 . ?
C35 C36 1.381(4) . ?
C36 H36 0.9500 . ?
C37 C38 1.390(4) . ?
C37 C42 1.386(4) . ?
C38 H38 0.9500 . ?
C38 C39 1.386(4) . ?
C39 H39 0.9500 . ?
C39 C40 1.368(5) . ?
C40 H40 0.9500 . ?
C40 C41 1.367(5) . ?
C41 H41 0.9500 . ?
C41 C42 1.390(4) . ?
C42 H42 0.9500 . ?
C43 C44 1.396(4) . ?
C43 C48 1.387(4) . ?
C44 H44 0.9500 . ?
C44 C45 1.379(4) . ?
C45 H45 0.9500 . ?
C45 C46 1.374(4) . ?
C46 H46 0.9500 . ?
C46 C47 1.375(4) . ?
C47 H47 0.9500 . ?
C47 C48 1.388(4) . ?
C48 H48 0.9500 . ?
C49 C50 1.390(4) . ?
C49 C54 1.400(4) . ?
C50 H50 0.9500 . ?
C50 C51 1.385(4) . ?
C51 H51 0.9500 . ?
C51 C52 1.379(4) . ?
C52 H52 0.9500 . ?
C52 C53 1.372(4) . ?
C53 H53 0.9500 . ?
C53 C54 1.384(4) . ?
C54 H54 0.9500 . ?
C55 C56 1.392(4) . ?
C55 C60 1.382(4) . ?
C56 H56 0.9500 . ?
C56 C57 1.382(4) . ?
C57 H57 0.9500 . ?
C57 C58 1.376(4) . ?
C58 H58 0.9500 . ?
C58 C59 1.368(5) . ?
C59 H59 0.9500 . ?
C59 C60 1.392(4) . ?
C60 H60 0.9500 . ?
C61 C62 1.380(4) . ?
C61 C66 1.382(4) . ?
C62 H62 0.9500 . ?
C62 C63 1.382(4) . ?
C63 H63 0.9500 . ?
C63 C64 1.348(5) . ?
C64 H64 0.9500 . ?
C64 C65 1.359(5) . ?
C65 H65 0.9500 . ?
C65 C66 1.380(4) . ?
C66 H66 0.9500 . ?
C67 C68 1.390(4) . ?
C67 C72 1.388(4) . ?
C68 H68 0.9500 . ?
C68 C69 1.384(4) . ?
C69 H69 0.9500 . ?
C69 C70 1.375(4) . ?
C70 H70 0.9500 . ?
C70 C71 1.372(5) . ?
C71 H71 0.9500 . ?
C71 C72 1.389(4) . ?
C72 H72 0.9500 . ?
C79 H79A 0.9900 . ?
C79 H79B 0.9900 . ?
C79 C80 1.467(6) . ?
C80 H80A 0.9800 . ?
C80 H80B 0.9800 . ?
C80 H80C 0.9800 . ?
C85 H85A 0.9900 . ?
C85 H85B 0.9900 . ?
C85 C86 1.478(6) . ?
C86 H86A 0.9800 . ?
C86 H86B 0.9800 . ?
C86 H86C 0.9800 . ?
C87 H87A 0.9900 . ?
C87 H87B 0.9900 . ?
C87 C88 1.513(6) . ?
C88 H88A 0.9800 . ?
C88 H88B 0.9800 . ?
C88 H88C 0.9800 . ?
O3A C81A 1.461(15) . ?
O3A C84A 1.406(16) . ?
C81A H81A 0.9900 . ?
C81A H81B 0.9900 . ?
C81A C82A 1.443(13) . ?
C82A H82A 0.9900 . ?
C82A H82B 0.9900 . ?
C82A C83A 1.432(15) . ?
C83A H83A 0.9900 . ?
C83A H83B 0.9900 . ?
C83A C84A 1.545(14) . ?
C84A H84A 0.9900 . ?
C84A H84B 0.9900 . ?
C73B H73C 0.9900 . ?
C73B H73D 0.9900 . ?
C73B C74B 1.486(11) . ?
C74B H74C 0.9900 . ?
C74B H74D 0.9900 . ?
C74B C75B 1.415(11) . ?
C75B H75C 0.9900 . ?
C75B H75D 0.9900 . ?
C75B C76B 1.526(14) . ?
C76B H76C 0.9900 . ?
C76B H76D 0.9900 . ?
C77A H77A 0.9900 . ?
C77A H77B 0.9900 . ?
C77A C78A 1.466(7) . ?
C78A H78A 0.9800 . ?
C78A H78B 0.9800 . ?
C78A H78C 0.9800 . ?
O3B C81B 1.479(14) . ?
O3B C84B 1.414(13) . ?
C81B H81C 0.9900 . ?
C81B H81D 0.9900 . ?
C81B C82B 1.464(12) . ?
C82B H82C 0.9900 . ?
C82B H82D 0.9900 . ?
C82B C83B 1.495(13) . ?
C83B H83C 0.9900 . ?
C83B H83D 0.9900 . ?
C83B C84B 1.511(12) . ?
C84B H84C 0.9900 . ?
C84B H84D 0.9900 . ?
C77B H77C 0.9900 . ?
C77B H77D 0.9900 . ?
C77B C78B 1.469(17) . ?
C78B H78D 0.9800 . ?
C78B H78E 0.9800 . ?
C78B H78F 0.9800 . ?
O3C C81C 1.486(15) . ?
O3C C84C 1.422(16) . ?
C81C H81E 0.9900 . ?
C81C H81F 0.9900 . ?
C81C C82C 1.501(15) . ?
C82C H82E 0.9900 . ?
C82C H82F 0.9900 . ?
C82C C83C 1.505(16) . ?
C83C H83E 0.9900 . ?
C83C H83F 0.9900 . ?
C83C C84C 1.521(15) . ?
C84C H84E 0.9900 . ?
C84C H84F 0.9900 . ?
